data_4340180
loop_
_publ_author_name
'Kato, Merii'
'Tanase, Tomoaki'
'Mikuriya, Masahiro'

_publ_section_title
;
 Dinuclear copper(II) complexes with {Cu2(mu-hydroxo)bis(mu-carboxylato)}+
 cores and their reactions with sugar phosphate esters: A substrate
 binding model of fructose-1,6-bisphosphatase.
;
_journal_issue 7
_journal_name_full 'Inorganic chemistry'
_journal_page_first 2925
_journal_page_last 2941
_journal_paper_doi 10.1021/ic051942d
_journal_volume 45
_journal_year 2006
_chemical_formula_moiety 'C125.50 H173.50 Cu4 N12 O47.75 P2 '
_chemical_formula_sum 'C125.5 H173.5 Cu4 N12 O47.75 P2'
_chemical_formula_weight 2930.43
_space_group_IT_number 5
_symmetry_cell_setting monoclinic
_symmetry_Int_Tables_number 5
_symmetry_space_group_name_Hall 'C 2y'
_symmetry_space_group_name_H-M 'C 1 2 1'
_cell_angle_alpha 90
_cell_angle_beta 105.942(2)
_cell_angle_gamma 90
_cell_formula_units_Z 8
_cell_length_a 30.9279(13)
_cell_length_b 32.8938(11)
_cell_length_c 37.034(2)
_cell_measurement_reflns_used 34745
_cell_measurement_temperature 153.1
_cell_measurement_theta_max 27.5
_cell_measurement_theta_min 3.0
_cell_volume 36227(3)
_computing_cell_refinement CrystalClear
_computing_data_collection CrystalClear
_computing_data_reduction CrystalStructure
_computing_molecular_graphics ORTEP-II
_computing_publication_material 'CrystalStructure 3.6.0'
_computing_structure_refinement CRYSTALS
_computing_structure_solution SHELXS97
_diffrn_detector_area_resol_mean 7.31
_diffrn_measured_fraction_theta_full 0.9905
_diffrn_measured_fraction_theta_max 0.9916
_diffrn_measurement_device_type 'Rigaku Mercury'
_diffrn_measurement_method \w
_diffrn_radiation_type 'Mo K\a'
_diffrn_radiation_wavelength 0.7107
_diffrn_reflns_av_R_equivalents 0.039
_diffrn_reflns_limit_h_max 39
_diffrn_reflns_limit_h_min -40
_diffrn_reflns_limit_k_max 42
_diffrn_reflns_limit_k_min -42
_diffrn_reflns_limit_l_max 48
_diffrn_reflns_limit_l_min -48
_diffrn_reflns_number 171272
_diffrn_reflns_theta_full 26.00
_diffrn_reflns_theta_max 27.49
_exptl_absorpt_coefficient_mu 0.549
_exptl_absorpt_correction_T_max 0.896
_exptl_absorpt_correction_T_min 0.733
_exptl_absorpt_correction_type multi-scan
_exptl_absorpt_process_details 'Jacobson, R. (1998) Private communication'
_exptl_crystal_colour 'pale blue'
_exptl_crystal_density_diffrn 1.074
_exptl_crystal_density_method 'not measured'
_exptl_crystal_description prism
_exptl_crystal_F_000 12308.00
_exptl_crystal_size_max 0.40
_exptl_crystal_size_mid 0.30
_exptl_crystal_size_min 0.20
_refine_diff_density_max 1.85
_refine_diff_density_min -1.71
_refine_ls_abs_structure_details 'Flack, H. D. (1983), Acta Cryst. A39, 876-881.  38544 Friedel Pairs'
_refine_ls_abs_structure_Flack 0.18(2)
_refine_ls_extinction_coef 5082.5000000
_refine_ls_extinction_method 'Larson (1970) Crystallographic Computing eq. 22'
_refine_ls_goodness_of_fit_ref 1.391
_refine_ls_hydrogen_treatment noref
_refine_ls_number_parameters 2019
_refine_ls_number_reflns 46995
_refine_ls_R_factor_gt 0.0930
_refine_ls_shift/su_max 0.1819
_refine_ls_structure_factor_coef Fsqd
_refine_ls_weighting_details 'w = 1/[0.0010Fo^2^ + 3.0000\s(Fo^2^) + 0.5000]/(4Fo^2^)'
_refine_ls_weighting_scheme calc
_refine_ls_wR_factor_ref 0.2130
_reflns_number_gt 46584
_reflns_number_total 80489
_reflns_threshold_expression F^2^>2.0\s(F^2^)
_cod_data_source_file ic051942dsi20060202_013414.cif
_cod_data_source_block '_[Cu4(D-Fru-1,6-P2)(XDK)2(phen)4]_compound_25'
_cod_original_cell_volume 36227.0(26)
_cod_original_formula_sum 'C125.50 H173.50 Cu4 N12 O47.75 P2 '
_cod_database_code 4340180

loop_
_symmetry_equiv_pos_site_id
_symmetry_equiv_pos_as_xyz
1 +X,+Y,+Z
2 -X,+Y,-Z
3 1/2+X,1/2+Y,+Z
4 1/2-X,1/2+Y,-Z

loop_
_atom_site_label
_atom_site_type_symbol
_atom_site_fract_x
_atom_site_fract_y
_atom_site_fract_z
_atom_site_U_iso_or_equiv
_atom_site_adp_type
_atom_site_occupancy
_atom_site_symmetry_multiplicity
_atom_site_calc_flag
_atom_site_refinement_flags
CU11 Cu 0.03380(5) 0.10855(6) -0.24248(4) 0.0383(4) Uani 1.00 1 d .
CU12 Cu 0.15174(5) 0.05788(6) -0.25096(4) 0.0433(5) Uani 1.00 1 d .
CU13 Cu -0.07660(5) -0.00061(6) -0.08117(4) 0.0474(5) Uani 1.00 1 d .
CU14 Cu -0.17808(5) 0.01261(6) -0.17632(4) 0.0398(4) Uani 1.00 1 d .
CU21 Cu 0.67859(5) 0.04767(6) -0.32468(4) 0.0382(4) Uani 1.00 1 d .
CU22 Cu 0.57620(5) 0.06152(6) -0.41889(4) 0.0421(4) Uani 1.00 1 d .
CU23 Cu 0.46386(5) -0.04896(6) -0.25714(4) 0.0381(4) Uani 1.00 1 d .
CU24 Cu 0.34505(5) 0.00060(5) -0.24988(4) 0.0402(4) Uani 1.00 1 d .
P11 P 0.05256(13) 0.01946(11) -0.27339(12) 0.0627(12) Uani 1.00 1 d .
P12 P -0.11129(13) -0.06353(12) -0.14927(11) 0.0575(11) Uani 1.00 1 d .
P21 P 0.61450(12) 0.12557(12) -0.35201(11) 0.0500(10) Uani 1.00 1 d .
P22 P 0.44310(12) 0.03975(11) -0.22576(10) 0.0521(10) Uani 1.00 1 d .
O11 O 0.0735(3) 0.1312(2) -0.2771(2) 0.041(2) Uani 1.00 1 d .
O12 O 0.1354(3) 0.1025(2) -0.2870(2) 0.048(2) Uani 1.00 1 d .
O13 O 0.0646(3) 0.2301(2) -0.2704(2) 0.041(2) Uani 1.00 1 d .
O14 O 0.2020(3) 0.1974(3) -0.2791(2) 0.057(2) Uani 1.00 1 d .
O15 O 0.0704(2) 0.1018(2) -0.1892(2) 0.038(2) Uani 1.00 1 d .
O16 O 0.1354(3) 0.0828(2) -0.2008(2) 0.043(2) Uani 1.00 1 d .
O17 O 0.1125(2) 0.1872(2) -0.1278(2) 0.034(2) Uani 1.00 1 d .
O18 O 0.2301(3) 0.1305(3) -0.1596(2) 0.047(3) Uani 1.00 1 d .
O21 O -0.0593(2) 0.0458(3) -0.1077(2) 0.052(3) Uani 1.00 1 d .
O22 O -0.1225(2) 0.0556(3) -0.1525(2) 0.038(2) Uani 1.00 1 d .
O23 O -0.0590(3) 0.1541(3) -0.0702(2) 0.075(3) Uani 1.00 1 d .
O24 O -0.1778(3) 0.1419(2) -0.1728(2) 0.047(2) Uani 1.00 1 d .
O25 O -0.1478(3) 0.0047(3) -0.0849(2) 0.046(2) Uani 1.00 1 d .
O26 O -0.2068(3) 0.0065(3) -0.1355(2) 0.046(3) Uani 1.00 1 d .
O27 O -0.1520(2) 0.0613(3) -0.0087(2) 0.049(2) Uani 1.00 1 d .
O28 O -0.2751(3) 0.0802(3) -0.1050(3) 0.058(3) Uani 1.00 1 d .
O31 O 0.7076(2) 0.0525(2) -0.3651(2) 0.042(2) Uani 1.00 1 d .
O32 O 0.6480(2) 0.0580(2) -0.4148(2) 0.043(2) Uani 1.00 1 d .
O33 O 0.7761(2) -0.0209(3) -0.3921(2) 0.049(2) Uani 1.00 1 d .
O34 O 0.6523(3) -0.0027(3) -0.4920(3) 0.057(3) Uani 1.00 1 d .
O35 O 0.6239(2) 0.0035(2) -0.3481(2) 0.044(2) Uani 1.00 1 d .
O36 O 0.5586(2) 0.0151(3) -0.3927(2) 0.041(2) Uani 1.00 1 d .
O37 O 0.6766(2) -0.0797(3) -0.3251(2) 0.050(2) Uani 1.00 1 d .
O38 O 0.5597(3) -0.0931(2) -0.4285(3) 0.055(3) Uani 1.00 1 d .
O41 O 0.4281(3) -0.0413(2) -0.3083(2) 0.045(2) Uani 1.00 1 d .
O42 O 0.3634(2) -0.0248(2) -0.2989(2) 0.040(2) Uani 1.00 1 d .
O43 O 0.3877(3) -0.1281(3) -0.3719(3) 0.058(3) Uani 1.00 1 d .
O44 O 0.2687(3) -0.0723(2) -0.3416(2) 0.047(2) Uani 1.00 1 d .
O45 O 0.4210(2) -0.0732(2) -0.2234(2) 0.037(2) Uani 1.00 1 d .
O46 O 0.3599(3) -0.0446(2) -0.2145(2) 0.044(2) Uani 1.00 1 d .
O47 O 0.4332(2) -0.1726(2) -0.2323(2) 0.043(2) Uani 1.00 1 d .
O48 O 0.2936(3) -0.1405(3) -0.2236(3) 0.053(3) Uani 1.00 1 d .
O101 O 0.0328(2) 0.0526(2) -0.2544(2) 0.047(2) Uani 1.00 1 d .
O102 O 0.1001(3) 0.0261(2) -0.2731(3) 0.060(3) Uani 1.00 1 d .
O103 O 0.0210(4) 0.0068(3) -0.3076(3) 0.103(3) Uani 1.00 1 d .
O104 O 0.0559(3) -0.0179(3) -0.2450(4) 0.077(4) Uani 1.00 1 d .
O105 O -0.0778(3) -0.0402(2) -0.1218(2) 0.053(2) Uani 1.00 1 d .
O106 O -0.1527(3) -0.0411(3) -0.1698(2) 0.053(3) Uani 1.00 1 d .
O107 O -0.1217(3) -0.1030(3) -0.1347(3) 0.080(3) Uani 1.00 1 d .
O108 O -0.0846(5) -0.0728(4) -0.1794(4) 0.092(5) Uani 1.00 1 d .
O109 O -0.0025(4) -0.0731(4) -0.2834(3) 0.119(4) Uani 1.00 1 d .
O110 O 0.0697(7) -0.1022(4) -0.2067(5) 0.179(7) Uani 1.00 1 d .
O111 O -0.0036(5) -0.1589(3) -0.1872(4) 0.183(6) Uani 1.00 1 d .
O112 O -0.0475(4) -0.0700(3) -0.2448(4) 0.128(5) Uani 1.00 1 d .
O201 O 0.6558(3) 0.1021(3) -0.3305(2) 0.051(3) Uani 1.00 1 d .
O202 O 0.5783(3) 0.0984(3) -0.3792(2) 0.057(3) Uani 1.00 1 d .
O203 O 0.6256(3) 0.1646(3) -0.3694(3) 0.065(3) Uani 1.00 1 d .
O204 O 0.5926(3) 0.1396(3) -0.3189(2) 0.068(2) Uani 1.00 1 d .
O205 O 0.4628(3) 0.0069(3) -0.2436(3) 0.064(3) Uani 1.00 1 d .
O206 O 0.3957(3) 0.0341(2) -0.2237(2) 0.046(2) Uani 1.00 1 d .
O207 O 0.4728(3) 0.0522(4) -0.1856(3) 0.094(3) Uani 1.00 1 d .
O208 O 0.4410(3) 0.0791(3) -0.2537(3) 0.081(3) Uani 1.00 1 d .
O209 O 0.5057(2) 0.1093(2) -0.3476(2) 0.076(2) Uani 1.00 1 d .
O210 O 0.4482(3) 0.1703(2) -0.3714(3) 0.089(3) Uani 1.00 1 d .
O211 O 0.4101(3) 0.1648(3) -0.3016(4) 0.113(4) Uani 1.00 1 d .
O212 O 0.5233(2) 0.1338(2) -0.2861(2) 0.059(2) Uani 1.00 1 d .
O701 O 0.2949(3) 0.1968(3) 0.3341(3) 0.077(3) Uiso 1.00 1 d .
O702 O 0.2596(4) 0.2330(4) 0.3859(4) 0.116(4) Uiso 1.00 1 d .
O703 O 0.4304(5) 0.5053(5) 0.6557(4) 0.133(4) Uiso 1.00 1 d .
O704 O 0.2990(4) 0.3629(3) 0.8343(3) 0.095(3) Uiso 1.00 1 d .
O705 O 0.2612(4) 0.3289(4) 0.8811(4) 0.099(4) Uiso 1.00 1 d .
O706 O 0.1823(5) 0.2080(5) 0.4002(4) 0.136(5) Uiso 1.00 1 d .
O707 O 0.1831(7) 0.1229(6) 0.5761(6) 0.193(7) Uiso 1.00 1 d .
O708 O 0.0948(5) 0.2765(5) 0.3975(5) 0.160(6) Uiso 1.00 1 d .
O709 O 0.0889(8) 0.2768(7) 0.9071(7) 0.115(7) Uiso 0.50 1 d P
O710 O 0.3191(7) 0.3891(6) 0.6221(6) 0.134(6) Uiso 0.50 1 d P
O711 O 0.1994(5) 0.4253(4) 0.0829(4) 0.145(4) Uiso 1.00 1 d .
O712 O 0.249(1) 0.2188(12) 0.1675(11) 0.34(2) Uiso 1.00 1 d .
O713 O 0.334(2) 0.310(2) 0.247(2) 0.44(3) Uiso 0.50 1 d P
O714 O 0.2459(5) 0.3404(4) 0.6895(4) 0.144(4) Uiso 1.00 1 d .
O715 O 0.3128(4) 0.2590(4) 0.7341(4) 0.158(4) Uiso 1.00 1 d .
O716 O 0.4303(9) 0.3306(8) 0.8881(8) 0.295(11) Uiso 1.00 1 d .
O717 O 0.1849(7) 0.3502(6) 0.8950(6) 0.205(8) Uiso 1.00 1 d .
O718 O 0.1902(5) 0.4059(5) 0.9587(4) 0.180(5) Uiso 1.00 1 d .
O719 O 0.4446(7) 0.0588(7) 0.8736(6) 0.231(8) Uiso 1.00 1 d .
O720 O 0.3454(5) 0.1750(5) 0.6197(4) 0.160(5) Uiso 1.00 1 d .
O721 O 0.4386(6) 0.0597(7) 0.1629(6) 0.174(7) Uiso 1.00 1 d .
O722 O 0.2999(8) 0.1754(8) 0.9551(8) 0.273(10) Uiso 1.00 1 d .
O723 O 0.2963(8) 0.3847(8) 0.4591(7) 0.233(10) Uiso 1.00 1 d .
O724 O 0.4929(6) 0.2269(6) 0.5939(5) 0.185(7) Uiso 1.00 1 d .
O725 O 0.3330(6) 0.4546(6) 0.5028(5) 0.205(6) Uiso 1.00 1 d .
O726 O 0.4348(7) 0.4839(7) 0.3625(6) 0.238(8) Uiso 1.00 1 d .
O727 O 0.2894(7) 0.2199(6) 0.8169(6) 0.175(7) Uiso 1.00 1 d .
O728 O 0.4158(3) 0.2328(3) 0.3958(3) 0.096(3) Uiso 1.00 1 d .
O729 O 0.3854(7) 0.1703(6) 0.7629(6) 0.123(6) Uiso 0.50 1 d P
O730 O 0.050(3) 0.339(3) 0.485(2) 0.06(4) Uiso 0.50 1 d P
O731 O 0.291(3) 0.336(3) 0.324(2) 0.02(4) Uiso 0.50 1 d P
O732 O 0.0771(10) 0.2160(9) 0.9999(8) 0.267(12) Uiso 1.00 1 d .
O733 O 0.487(3) 0.340(4) 0.099(3) 0.07(5) Uiso 0.50 1 d P
O734 O 0.3743(13) 0.4101(12) 0.1033(11) 0.42(2) Uiso 1.00 1 d .
O735 O 0.210(1) 0.2630(12) 0.9937(11) 0.42(2) Uiso 1.00 1 d .
O736 O 0.339(5) 0.112(5) 0.001(5) 0.10(9) Uiso 0.50 1 d P
O737 O 0.2350(10) 0.3075(10) 0.4945(9) 0.352(13) Uiso 1.00 1 d .
O738 O 0.3495(6) 0.3793(6) 0.6734(6) 0.112(5) Uiso 0.50 1 d P
O739 O 0.4662(7) 0.1416(6) 0.8147(5) 0.111(5) Uiso 0.50 1 d P
O740 O 0.116(2) 0.315(2) 0.9157(13) 0.24(2) Uiso 0.50 1 d P
O741 O 0.0959(6) -0.1055(6) -0.2856(6) 0.204(6) Uiso 1.00 1 d .
O742 O 0.0256(8) 0.2880(8) 0.0531(7) 0.274(10) Uiso 1.00 1 d .
O743 O 0.3829(10) 0.1778(10) 0.2252(9) 0.36(1) Uiso 1.00 1 d .
O744 O 0.4410(8) 0.3639(7) 0.6726(7) 0.248(9) Uiso 1.00 1 d .
O745 O 0.391(2) 0.388(2) 0.7248(13) 0.23(2) Uiso 0.50 1 d P
O746 O 0.334(3) 0.352(3) 0.302(3) 0.23(5) Uiso 0.50 1 d P
N11 N 0.0178(3) 0.1664(3) -0.2294(3) 0.041(3) Uani 1.00 1 d .
N12 N -0.0244(3) 0.1186(3) -0.2861(3) 0.038(3) Uani 1.00 1 d .
N21 N 0.1821(4) 0.0097(3) -0.2176(3) 0.050(3) Uani 1.00 1 d .
N22 N 0.2146(3) 0.0775(3) -0.2355(3) 0.045(3) Uani 1.00 1 d .
N31 N -0.0633(3) 0.0299(3) -0.0332(3) 0.054(3) Uani 1.00 1 d .
N32 N -0.0685(4) -0.0470(4) -0.0423(4) 0.072(4) Uani 1.00 1 d .
N41 N -0.2223(3) 0.0578(3) -0.1986(3) 0.045(3) Uani 1.00 1 d .
N42 N -0.1613(3) 0.0198(3) -0.2255(3) 0.044(3) Uani 1.00 1 d .
N51 N 0.7210(3) 0.0031(3) -0.3014(2) 0.034(3) Uani 1.00 1 d .
N52 N 0.6622(3) 0.0407(3) -0.2745(3) 0.048(3) Uani 1.00 1 d .
N61 N 0.5630(3) 0.0249(3) -0.4663(3) 0.048(3) Uani 1.00 1 d .
N62 N 0.5659(4) 0.1073(4) -0.4579(3) 0.057(3) Uani 1.00 1 d .
N71 N 0.4817(3) -0.1043(3) -0.2689(3) 0.035(2) Uani 1.00 1 d .
N72 N 0.5203(4) -0.0563(3) -0.2129(3) 0.046(3) Uani 1.00 1 d .
N81 N 0.2806(3) -0.0206(3) -0.2665(3) 0.039(3) Uani 1.00 1 d .
N82 N 0.3150(3) 0.0487(3) -0.2826(3) 0.046(3) Uani 1.00 1 d .
N101 N 0.1329(3) 0.2112(3) -0.2742(3) 0.046(3) Uani 1.00 1 d .
N102 N 0.1694(3) 0.1578(3) -0.1453(3) 0.035(3) Uani 1.00 1 d .
N201 N -0.1180(3) 0.1452(3) -0.1221(3) 0.039(3) Uani 1.00 1 d .
N202 N -0.2119(3) 0.0691(3) -0.0580(2) 0.036(2) Uani 1.00 1 d .
N301 N 0.6175(3) -0.0846(3) -0.3768(3) 0.047(3) Uani 1.00 1 d .
N302 N 0.7137(3) -0.0091(3) -0.4391(3) 0.040(3) Uani 1.00 1 d .
N401 N 0.3652(3) -0.1526(3) -0.2262(3) 0.036(3) Uani 1.00 1 d .
N402 N 0.3304(3) -0.0972(3) -0.3552(3) 0.041(3) Uani 1.00 1 d .
C1 C 0.0390(4) 0.1874(3) -0.2014(3) 0.036(3) Uiso 1.00 1 d .
C2 C 0.0250(3) 0.2282(3) -0.1972(3) 0.038(2) Uiso 1.00 1 d .
C3 C -0.0086(3) 0.2447(3) -0.2211(3) 0.036(2) Uiso 1.00 1 d .
C4 C -0.0348(3) 0.2212(3) -0.2545(3) 0.037(3) Uiso 1.00 1 d .
C5 C -0.0710(4) 0.2351(4) -0.2830(3) 0.044(3) Uiso 1.00 1 d .
C6 C -0.0911(4) 0.2140(3) -0.3104(3) 0.051(3) Uiso 1.00 1 d .
C7 C -0.0785(3) 0.1700(3) -0.3147(3) 0.037(2) Uiso 1.00 1 d .
C8 C -0.0963(5) 0.1428(4) -0.3454(4) 0.064(4) Uiso 1.00 1 d .
C9 C -0.0798(5) 0.1067(5) -0.3443(4) 0.074(4) Uiso 1.00 1 d .
C10 C -0.0414(4) 0.0931(4) -0.3137(3) 0.047(3) Uiso 1.00 1 d .
C11 C -0.0415(4) 0.1542(3) -0.2879(3) 0.038(3) Uiso 1.00 1 d .
C12 C -0.0200(3) 0.1816(3) -0.2559(3) 0.038(3) Uiso 1.00 1 d .
C13 C 0.1603(3) -0.0246(3) -0.2116(3) 0.044(3) Uiso 1.00 1 d .
C14 C 0.1857(3) -0.0531(3) -0.1870(3) 0.047(2) Uiso 1.00 1 d .
C15 C 0.2277(4) -0.0481(3) -0.1686(3) 0.054(3) Uiso 1.00 1 d .
C16 C 0.2494(3) -0.0130(3) -0.1754(3) 0.049(3) Uiso 1.00 1 d .
C17 C 0.2963(4) -0.0031(4) -0.1596(4) 0.063(3) Uiso 1.00 1 d .
C18 C 0.3150(4) 0.0299(4) -0.1674(4) 0.064(4) Uiso 1.00 1 d .
C19 C 0.2894(4) 0.0593(3) -0.1935(3) 0.047(3) Uiso 1.00 1 d .
C20 C 0.3083(4) 0.0973(4) -0.2025(3) 0.053(3) Uiso 1.00 1 d .
C21 C 0.2795(5) 0.1243(4) -0.2286(4) 0.065(4) Uiso 1.00 1 d .
C22 C 0.2310(4) 0.1112(4) -0.2448(3) 0.044(3) Uiso 1.00 1 d .
C23 C 0.2436(3) 0.0518(3) -0.2090(3) 0.046(3) Uiso 1.00 1 d .
C24 C 0.2238(4) 0.0152(3) -0.2020(3) 0.039(3) Uiso 1.00 1 d .
C25 C -0.0597(4) 0.0661(4) -0.0295(3) 0.054(3) Uiso 1.00 1 d .
C26 C -0.0568(4) 0.0980(4) 0.0017(4) 0.070(3) Uiso 1.00 1 d .
C27 C -0.0506(4) 0.0754(3) 0.0352(3) 0.061(3) Uiso 1.00 1 d .
C28 C -0.0468(3) 0.0217(3) 0.0337(3) 0.043(2) Uiso 1.00 1 d .
C29 C -0.0395(3) -0.0093(4) 0.0653(3) 0.059(3) Uiso 1.00 1 d .
C30 C -0.0413(6) -0.0374(6) 0.0623(5) 0.093(5) Uiso 1.00 1 d .
C31 C -0.0482(5) -0.0616(5) 0.0231(4) 0.095(4) Uiso 1.00 1 d .
C32 C -0.0569(5) -0.1010(5) 0.0175(5) 0.097(5) Uiso 1.00 1 d .
C33 C -0.0535(6) -0.1137(5) -0.0177(5) 0.109(5) Uiso 1.00 1 d .
C34 C -0.0754(4) -0.0887(4) -0.0488(4) 0.069(4) Uiso 1.00 1 d .
C35 C -0.0573(5) -0.0309(5) -0.0044(4) 0.069(4) Uiso 1.00 1 d .
C36 C -0.0581(4) 0.0130(4) -0.0020(3) 0.049(3) Uiso 1.00 1 d .
C37 C -0.2495(4) 0.0738(4) -0.1847(4) 0.051(3) Uiso 1.00 1 d .
C38 C -0.2788(4) 0.1077(4) -0.2034(4) 0.054(3) Uiso 1.00 1 d .
C39 C -0.2780(4) 0.1203(4) -0.2364(4) 0.055(3) Uiso 1.00 1 d .
C40 C -0.2455(4) 0.1051(4) -0.2525(3) 0.049(3) Uiso 1.00 1 d .
C41 C -0.2385(3) 0.1155(3) -0.2874(3) 0.040(2) Uiso 1.00 1 d .
C42 C -0.2075(4) 0.0995(4) -0.2999(3) 0.050(3) Uiso 1.00 1 d .
C43 C -0.1775(4) 0.0632(4) -0.2817(3) 0.049(3) Uiso 1.00 1 d .
C44 C -0.1466(3) 0.0477(3) -0.2931(3) 0.041(2) Uiso 1.00 1 d .
C45 C -0.1203(4) 0.0155(4) -0.2710(3) 0.057(3) Uiso 1.00 1 d .
C46 C -0.1300(4) 0.0019(4) -0.2370(4) 0.050(3) Uiso 1.00 1 d .
C47 C -0.1842(4) 0.0512(4) -0.2459(4) 0.037(3) Uiso 1.00 1 d .
C48 C -0.2178(4) 0.0720(4) -0.2319(4) 0.047(3) Uiso 1.00 1 d .
C49 C 0.7536(4) -0.0166(3) -0.3156(3) 0.038(3) Uiso 1.00 1 d .
C50 C 0.7787(4) -0.0462(4) -0.2972(4) 0.055(4) Uiso 1.00 1 d .
C51 C 0.7728(4) -0.0592(4) -0.2619(4) 0.055(3) Uiso 1.00 1 d .
C52 C 0.7418(3) -0.0393(3) -0.2467(3) 0.040(3) Uiso 1.00 1 d .
C53 C 0.7310(4) -0.0509(4) -0.2092(4) 0.065(3) Uiso 1.00 1 d .
C54 C 0.7012(4) -0.0322(3) -0.1987(3) 0.047(3) Uiso 1.00 1 d .
C55 C 0.6762(4) -0.0029(4) -0.2204(4) 0.055(4) Uiso 1.00 1 d .
C56 C 0.6384(3) 0.0229(3) -0.2100(3) 0.052(3) Uiso 1.00 1 d .
C57 C 0.6184(4) 0.0520(4) -0.2313(3) 0.055(3) Uiso 1.00 1 d .
C58 C 0.6302(4) 0.0606(4) -0.2635(4) 0.058(3) Uiso 1.00 1 d .
C59 C 0.6851(4) 0.0097(4) -0.2532(3) 0.046(3) Uiso 1.00 1 d .
C60 C 0.7167(3) -0.0094(3) -0.2667(3) 0.036(3) Uiso 1.00 1 d .
C61 C 0.5641(3) -0.0166(3) -0.4681(3) 0.045(2) Uiso 1.00 1 d .
C62 C 0.5519(4) -0.0273(3) -0.5058(3) 0.056(3) Uiso 1.00 1 d .
C63 C 0.5444(4) -0.0039(4) -0.5367(3) 0.059(3) Uiso 1.00 1 d .
C64 C 0.5506(4) 0.0254(4) -0.5337(3) 0.053(3) Uiso 1.00 1 d .
C65 C 0.5417(3) 0.0521(3) -0.5658(3) 0.058(3) Uiso 1.00 1 d .
C66 C 0.5447(5) 0.1019(5) -0.5607(5) 0.089(5) Uiso 1.00 1 d .
C67 C 0.5551(4) 0.1152(4) -0.5261(4) 0.068(4) Uiso 1.00 1 d .
C68 C 0.5498(8) 0.1557(8) -0.5201(7) 0.152(9) Uiso 1.00 1 d .
C69 C 0.5713(7) 0.1772(6) -0.4825(6) 0.110(7) Uiso 1.00 1 d .
C70 C 0.5609(6) 0.1427(6) -0.4541(5) 0.100(5) Uiso 1.00 1 d .
C71 C 0.5610(5) 0.0940(4) -0.4917(4) 0.053(4) Uiso 1.00 1 d .
C72 C 0.5562(4) 0.0542(3) -0.4980(3) 0.049(3) Uiso 1.00 1 d .
C73 C 0.4595(4) -0.1291(3) -0.2981(3) 0.041(3) Uiso 1.00 1 d .
C74 C 0.4727(4) -0.1681(4) -0.3022(4) 0.046(3) Uiso 1.00 1 d .
C75 C 0.5116(4) -0.1840(4) -0.2753(3) 0.046(3) Uiso 1.00 1 d .
C76 C 0.5318(4) -0.1606(4) -0.2466(4) 0.043(3) Uiso 1.00 1 d .
C77 C 0.5733(4) -0.1749(4) -0.2169(4) 0.052(3) Uiso 1.00 1 d .
C78 C 0.5937(5) -0.1481(4) -0.1866(4) 0.050(4) Uiso 1.00 1 d .
C79 C 0.5750(5) -0.1096(4) -0.1854(4) 0.062(4) Uiso 1.00 1 d .
C80 C 0.5967(5) -0.0830(5) -0.1564(4) 0.057(4) Uiso 1.00 1 d .
C81 C 0.5766(4) -0.0446(4) -0.1556(3) 0.050(3) Uiso 1.00 1 d .
C82 C 0.5399(4) -0.0335(4) -0.1844(4) 0.060(4) Uiso 1.00 1 d .
C83 C 0.5383(4) -0.0970(4) -0.2147(4) 0.046(3) Uiso 1.00 1 d .
C84 C 0.5157(3) -0.1211(3) -0.2436(3) 0.034(2) Uiso 1.00 1 d .
C85 C 0.2632(4) -0.0558(3) -0.2573(3) 0.049(3) Uiso 1.00 1 d .
C86 C 0.2226(4) -0.0641(4) -0.2689(4) 0.055(4) Uiso 1.00 1 d .
C87 C 0.1930(4) -0.0417(4) -0.2918(3) 0.059(3) Uiso 1.00 1 d .
C88 C 0.2065(3) -0.0059(3) -0.3048(3) 0.046(3) Uiso 1.00 1 d .
C89 C 0.1790(4) 0.0233(4) -0.3315(3) 0.052(3) Uiso 1.00 1 d .
C90 C 0.1966(4) 0.0565(3) -0.3428(3) 0.050(3) Uiso 1.00 1 d .
C91 C 0.2418(3) 0.0673(3) -0.3269(3) 0.040(3) Uiso 1.00 1 d .
C92 C 0.2619(3) 0.1022(3) -0.3358(3) 0.053(3) Uiso 1.00 1 d .
C93 C 0.3058(4) 0.1101(4) -0.3195(4) 0.057(3) Uiso 1.00 1 d .
C94 C 0.3314(4) 0.0818(4) -0.2920(4) 0.053(3) Uiso 1.00 1 d .
C95 C 0.2700(4) 0.0403(3) -0.3007(3) 0.043(3) Uiso 1.00 1 d .
C96 C 0.2512(4) 0.0040(3) -0.2904(3) 0.040(3) Uiso 1.00 1 d .
C101 C 0.0985(4) 0.1232(3) -0.2985(3) 0.050(3) Uiso 1.00 1 d .
C102 C 0.0858(4) 0.2209(4) -0.2899(4) 0.038(3) Uiso 1.00 1 d .
C103 C 0.1604(4) 0.2015(3) -0.2967(3) 0.051(3) Uiso 1.00 1 d .
C104 C 0.0677(4) 0.1036(4) -0.3616(4) 0.060(4) Uiso 1.00 1 d .
C105 C 0.0276(3) 0.2443(3) -0.3452(3) 0.041(3) Uiso 1.00 1 d .
C106 C 0.1837(6) 0.2119(6) -0.3557(5) 0.086(5) Uiso 1.00 1 d .
C107 C 0.0864(3) 0.1391(3) -0.3377(3) 0.043(3) Uiso 1.00 1 d .
C108 C 0.0508(4) 0.1717(3) -0.3441(3) 0.043(3) Uiso 1.00 1 d .
C109 C 0.0664(4) 0.2159(3) -0.3333(3) 0.050(3) Uiso 1.00 1 d .
C110 C 0.1019(4) 0.2270(4) -0.3521(3) 0.049(3) Uiso 1.00 1 d .
C111 C 0.1426(4) 0.1988(3) -0.3392(3) 0.047(3) Uiso 1.00 1 d .
C112 C 0.1281(4) 0.1539(3) -0.3498(3) 0.050(3) Uiso 1.00 1 d .
C113 C 0.1085(4) 0.0855(3) -0.1808(3) 0.042(3) Uiso 1.00 1 d .
C114 C 0.1401(4) 0.1611(4) -0.1230(3) 0.041(3) Uiso 1.00 1 d .
C115 C 0.2039(4) 0.1282(4) -0.1405(4) 0.038(3) Uiso 1.00 1 d .
C116 C 0.0986(4) 0.0250(3) -0.1452(3) 0.048(3) Uiso 1.00 1 d .
C117 C 0.1282(4) 0.1446(4) -0.0602(4) 0.049(4) Uiso 1.00 1 d .
C118 C 0.2556(4) 0.0797(3) -0.0970(3) 0.044(3) Uiso 1.00 1 d .
C119 C 0.1261(4) 0.0668(4) -0.1401(3) 0.040(3) Uiso 1.00 1 d .
C120 C 0.1122(4) 0.0932(3) -0.1093(3) 0.042(3) Uiso 1.00 1 d .
C121 C 0.1413(4) 0.1274(3) -0.0931(3) 0.043(3) Uiso 1.00 1 d .
C122 C 0.1918(4) 0.1140(3) -0.0794(3) 0.043(3) Uiso 1.00 1 d .
C123 C 0.2049(4) 0.0945(3) -0.1124(3) 0.041(3) Uiso 1.00 1 d .
C124 C 0.1756(4) 0.0596(4) -0.1280(3) 0.037(3) Uiso 1.00 1 d .
C125 C 0.1502(4) 0.1851(3) -0.2101(3) 0.041(3) Uiso 1.00 1 d .
C126 C 0.1510(3) 0.2156(3) -0.2344(3) 0.040(3) Uiso 1.00 1 d .
C127 C 0.1713(4) 0.2548(4) -0.2187(4) 0.054(3) Uiso 1.00 1 d .
C128 C 0.1882(4) 0.2587(4) -0.1809(4) 0.053(3) Uiso 1.00 1 d .
C129 C 0.1886(4) 0.2264(4) -0.1578(4) 0.058(4) Uiso 1.00 1 d .
C130 C 0.1685(4) 0.1903(4) -0.1722(3) 0.048(3) Uiso 1.00 1 d .
C131 C 0.1695(5) 0.2892(4) -0.2469(4) 0.059(4) Uiso 1.00 1 d .
C132 C 0.2088(5) 0.2338(4) -0.1148(4) 0.070(4) Uiso 1.00 1 d .
C201 C -0.0825(4) 0.0615(4) -0.1378(4) 0.041(3) Uiso 1.00 1 d .
C202 C -0.0710(5) 0.1531(4) -0.1043(5) 0.056(4) Uiso 1.00 1 d .
C203 C -0.1351(4) 0.1436(4) -0.1617(4) 0.038(3) Uiso 1.00 1 d .
C204 C -0.0291(4) 0.0499(4) -0.1758(4) 0.050(3) Uiso 1.00 1 d .
C205 C -0.0043(4) 0.1884(3) -0.1084(3) 0.055(3) Uiso 1.00 1 d .
C206 C -0.1323(3) 0.1680(3) -0.2229(3) 0.040(3) Uiso 1.00 1 d .
C207 C -0.0552(4) 0.0839(3) -0.1614(3) 0.038(3) Uiso 1.00 1 d .
C208 C -0.0220(4) 0.1179(4) -0.1349(4) 0.052(3) Uiso 1.00 1 d .
C209 C -0.0394(4) 0.1560(4) -0.1300(4) 0.050(3) Uiso 1.00 1 d .
C210 C -0.0680(4) 0.1764(3) -0.1673(3) 0.041(3) Uiso 1.00 1 d .
C211 C -0.1051(4) 0.1479(4) -0.1866(4) 0.043(3) Uiso 1.00 1 d .
C212 C -0.0874(4) 0.1092(3) -0.1940(3) 0.042(3) Uiso 1.00 1 d .
C213 C -0.1878(4) -0.0041(3) -0.1011(3) 0.038(3) Uiso 1.00 1 d .
C214 C -0.1858(4) 0.0452(3) -0.0266(3) 0.041(3) Uiso 1.00 1 d .
C215 C -0.2563(4) 0.0615(4) -0.0812(3) 0.047(3) Uiso 1.00 1 d .
C216 C -0.2123(4) -0.0712(4) -0.0962(3) 0.050(3) Uiso 1.00 1 d .
C217 C -0.1883(5) 0.0022(4) 0.0245(4) 0.057(4) Uiso 1.00 1 d .
C218 C -0.3269(5) 0.0278(5) -0.0804(4) 0.061(4) Uiso 1.00 1 d .
C219 C -0.2170(4) -0.0273(3) -0.0831(3) 0.047(3) Uiso 1.00 1 d .
C220 C -0.1969(4) -0.0270(4) -0.0391(3) 0.049(3) Uiso 1.00 1 d .
C221 C -0.2070(4) 0.0090(4) -0.0173(3) 0.044(3) Uiso 1.00 1 d .
C222 C -0.2556(3) 0.0111(3) -0.0259(3) 0.045(3) Uiso 1.00 1 d .
C223 C -0.2761(4) 0.0208(4) -0.0681(4) 0.051(3) Uiso 1.00 1 d .
C224 C -0.2671(4) -0.0144(3) -0.0930(3) 0.046(3) Uiso 1.00 1 d .
C225 C -0.1652(3) 0.1068(3) -0.0897(3) 0.039(3) Uiso 1.00 1 d .
C226 C -0.1473(4) 0.1445(4) -0.0985(4) 0.046(3) Uiso 1.00 1 d .
C227 C -0.1597(4) 0.1802(4) -0.0853(4) 0.052(4) Uiso 1.00 1 d .
C228 C -0.1854(4) 0.1790(4) -0.0607(4) 0.061(3) Uiso 1.00 1 d .
C229 C -0.2057(4) 0.1405(4) -0.0532(3) 0.049(3) Uiso 1.00 1 d .
C230 C -0.1945(4) 0.1080(4) -0.0688(3) 0.040(3) Uiso 1.00 1 d .
C231 C -0.1452(4) 0.2221(4) -0.0958(4) 0.071(4) Uiso 1.00 1 d .
C232 C -0.2355(4) 0.1427(4) -0.0281(4) 0.057(3) Uiso 1.00 1 d .
C301 C 0.5816(4) 0.0000(4) -0.3610(3) 0.040(3) Uiso 1.00 1 d .
C302 C 0.6380(4) -0.0842(3) -0.3381(4) 0.041(3) Uiso 1.00 1 d .
C303 C 0.5720(4) -0.0908(3) -0.3953(3) 0.039(3) Uiso 1.00 1 d .
C304 C 0.5282(4) 0.0066(4) -0.3250(4) 0.055(3) Uiso 1.00 1 d .
C305 C 0.6303(4) -0.1066(4) -0.2751(4) 0.063(4) Uiso 1.00 1 d .
C306 C 0.4982(4) -0.1200(4) -0.3912(3) 0.053(3) Uiso 1.00 1 d .
C307 C 0.5556(4) -0.0258(4) -0.3400(3) 0.046(3) Uiso 1.00 1 d .
C308 C 0.5844(3) -0.0446(3) -0.3048(3) 0.035(3) Uiso 1.00 1 d .
C309 C 0.6050(4) -0.0885(4) -0.3137(3) 0.040(3) Uiso 1.00 1 d .
C310 C 0.5644(5) -0.1144(4) -0.3337(4) 0.056(4) Uiso 1.00 1 d .
C311 C 0.5415(4) -0.0974(4) -0.3713(4) 0.047(3) Uiso 1.00 1 d .
C312 C 0.5214(3) -0.0527(3) -0.3624(3) 0.042(2) Uiso 1.00 1 d .
C313 C 0.6873(4) 0.0620(3) -0.3976(3) 0.038(3) Uiso 1.00 1 d .
C314 C 0.7568(3) 0.0030(3) -0.4200(3) 0.038(3) Uiso 1.00 1 d .
C315 C 0.6895(3) 0.0095(3) -0.4724(3) 0.037(3) Uiso 1.00 1 d .
C316 C 0.7129(4) 0.1324(4) -0.4051(4) 0.066(4) Uiso 1.00 1 d .
C317 C 0.8288(5) 0.0350(4) -0.4195(4) 0.066(4) Uiso 1.00 1 d .
C318 C 0.6887(4) 0.0600(4) -0.5255(4) 0.059(3) Uiso 1.00 1 d .
C319 C 0.7147(4) 0.0893(4) -0.4208(4) 0.040(3) Uiso 1.00 1 d .
C320 C 0.7647(4) 0.0766(4) -0.4101(3) 0.050(3) Uiso 1.00 1 d .
C321 C 0.7782(4) 0.0391(3) -0.4285(3) 0.046(3) Uiso 1.00 1 d .
C322 C 0.7616(3) 0.0443(3) -0.4708(3) 0.043(3) Uiso 1.00 1 d .
C323 C 0.7083(4) 0.0513(4) -0.4827(3) 0.043(3) Uiso 1.00 1 d .
C324 C 0.6948(4) 0.0884(4) -0.4617(4) 0.044(3) Uiso 1.00 1 d .
C325 C 0.6645(4) -0.0479(4) -0.4082(3) 0.045(3) Uiso 1.00 1 d .
C326 C 0.6941(4) -0.0465(4) -0.4326(3) 0.049(3) Uiso 1.00 1 d .
C327 C 0.7083(4) -0.0856(4) -0.4461(4) 0.052(3) Uiso 1.00 1 d .
C328 C 0.6930(4) -0.1194(4) -0.4341(3) 0.052(3) Uiso 1.00 1 d .
C329 C 0.6614(4) -0.1216(4) -0.4131(4) 0.055(3) Uiso 1.00 1 d .
C330 C 0.6494(4) -0.0844(3) -0.4007(3) 0.038(3) Uiso 1.00 1 d .
C331 C 0.7410(5) -0.0834(5) -0.4689(5) 0.068(4) Uiso 1.00 1 d .
C332 C 0.6440(5) -0.1601(4) -0.4030(4) 0.069(4) Uiso 1.00 1 d .
C401 C 0.3875(3) -0.0265(3) -0.3197(3) 0.029(3) Uiso 1.00 1 d .
C402 C 0.3610(4) -0.0994(4) -0.3768(3) 0.040(3) Uiso 1.00 1 d .
C403 C 0.2954(4) -0.0683(3) -0.3596(3) 0.042(3) Uiso 1.00 1 d .
C404 C 0.3970(3) 0.0333(3) -0.3535(3) 0.042(3) Uiso 1.00 1 d .
C405 C 0.3725(4) -0.0871(4) -0.4394(4) 0.054(3) Uiso 1.00 1 d .
C406 C 0.2438(5) -0.0223(5) -0.4021(5) 0.056(4) Uiso 1.00 1 d .
C407 C 0.3745(3) -0.0076(3) -0.3587(3) 0.036(2) Uiso 1.00 1 d .
C408 C 0.3878(3) -0.0302(3) -0.3886(3) 0.038(3) Uiso 1.00 1 d .
C409 C 0.3554(4) -0.0680(3) -0.4068(3) 0.041(3) Uiso 1.00 1 d .
C410 C 0.3095(4) -0.0520(4) -0.4213(3) 0.036(3) Uiso 1.00 1 d .
C411 C 0.2912(4) -0.0357(3) -0.3892(3) 0.039(3) Uiso 1.00 1 d .
C412 C 0.3226(3) 0.0013(3) -0.3712(3) 0.042(3) Uiso 1.00 1 d .
C413 C 0.3946(3) -0.0666(3) -0.2051(2) 0.028(2) Uiso 1.00 1 d .
C414 C 0.4096(4) -0.1607(3) -0.2105(3) 0.040(3) Uiso 1.00 1 d .
C415 C 0.3326(3) -0.1452(3) -0.2082(3) 0.035(2) Uiso 1.00 1 d .
C416 C 0.4246(4) -0.0442(3) -0.1409(3) 0.049(3) Uiso 1.00 1 d .
C417 C 0.4677(4) -0.1898(4) -0.1545(4) 0.063(3) Uiso 1.00 1 d .
C418 C 0.3134(4) -0.1538(4) -0.1472(4) 0.048(3) Uiso 1.00 1 d .
C419 C 0.4056(3) -0.0833(3) -0.1641(3) 0.036(3) Uiso 1.00 1 d .
C420 C 0.4421(4) -0.1160(3) -0.1571(3) 0.047(3) Uiso 1.00 1 d .
C421 C 0.4277(3) -0.1588(3) -0.1690(3) 0.039(2) Uiso 1.00 1 d .
C422 C 0.3890(3) -0.1714(3) -0.1522(3) 0.045(3) Uiso 1.00 1 d .
C423 C 0.3488(3) -0.1432(3) -0.1662(3) 0.039(2) Uiso 1.00 1 d .
C424 C 0.3641(3) -0.0990(3) -0.1533(3) 0.041(3) Uiso 1.00 1 d .
C425 C 0.3478(4) -0.1252(3) -0.2914(3) 0.035(3) Uiso 1.00 1 d .
C426 C 0.3475(4) -0.1586(3) -0.2680(3) 0.038(3) Uiso 1.00 1 d .
C427 C 0.3321(4) -0.1956(3) -0.2793(3) 0.041(3) Uiso 1.00 1 d .
C428 C 0.3152(4) -0.1999(4) -0.3177(4) 0.061(4) Uiso 1.00 1 d .
C429 C 0.3132(4) -0.1681(3) -0.3447(3) 0.043(3) Uiso 1.00 1 d .
C430 C 0.3302(3) -0.1315(3) -0.3297(3) 0.038(3) Uiso 1.00 1 d .
C431 C 0.3281(4) -0.2300(4) -0.2549(4) 0.060(4) Uiso 1.00 1 d .
C432 C 0.2925(5) -0.1741(4) -0.3862(4) 0.065(4) Uiso 1.00 1 d .
C501 C 0.0152(5) -0.0301(5) -0.2302(5) 0.089(5) Uiso 1.00 1 d .
C502 C -0.0025(5) -0.0705(5) -0.2454(5) 0.092(4) Uiso 1.00 1 d .
C503 C 0.0196(8) -0.1079(6) -0.2290(6) 0.154(6) Uiso 1.00 1 d .
C504 C -0.0115(7) -0.1164(6) -0.2001(6) 0.133(6) Uiso 1.00 1 d .
C505 C -0.0572(6) -0.1065(5) -0.2274(5) 0.100(5) Uiso 1.00 1 d .
C506 C -0.0930(6) -0.1002(6) -0.2069(5) 0.114(5) Uiso 1.00 1 d .
C601 C 0.5556(3) 0.1666(3) -0.3290(2) 0.047(2) Uiso 1.00 1 d .
C602 C 0.5160(3) 0.1430(3) -0.3239(2) 0.043(2) Uiso 1.00 1 d .
C603 C 0.4716(3) 0.1689(3) -0.3314(3) 0.048(2) Uiso 1.00 1 d .
C604 C 0.4453(4) 0.1437(4) -0.3091(4) 0.085(4) Uiso 1.00 1 d .
C605 C 0.4810(3) 0.1285(3) -0.2771(3) 0.060(2) Uiso 1.00 1 d .
C606 C 0.4806(5) 0.0863(4) -0.2642(4) 0.063(4) Uiso 1.00 1 d .
C701 C 0.3035(7) 0.2205(6) 0.3060(6) 0.114(7) Uiso 1.00 1 d .
C702 C 0.4230(12) 0.0985(12) 0.1369(11) 0.20(2) Uiso 1.00 1 d .
C703 C 0.288(1) 0.2281(11) 0.1875(11) 0.303(13) Uiso 1.00 1 d .
C704 C 0.2987(9) 0.2473(8) 0.4171(8) 0.177(9) Uiso 1.00 1 d .
C705 C 0.1323(6) 0.2636(5) 0.4268(5) 0.120(5) Uiso 1.00 1 d .
C706 C 0.2978(5) 0.3359(4) 0.7056(4) 0.101(4) Uiso 1.00 1 d .
C707 C 0.4127(6) 0.4659(5) 0.6471(5) 0.102(5) Uiso 1.00 1 d .
C708 C 0.3058(6) 0.3353(5) 0.8026(5) 0.109(5) Uiso 1.00 1 d .
C709 C 0.3015(7) 0.3155(7) 0.9069(6) 0.138(7) Uiso 1.00 1 d .
C710 C 0.3091(7) 0.2269(7) 0.7060(6) 0.158(7) Uiso 1.00 1 d .
C711 C 0.3289(6) 0.2231(5) 0.8082(5) 0.102(4) Uiso 1.00 1 d .
C712 C 0.2039(7) 0.0915(7) 0.5614(6) 0.150(7) Uiso 1.00 1 d .
C713 C 0.3424(6) 0.1421(6) 0.5959(5) 0.137(6) Uiso 1.00 1 d .
C715 C 0.2179(11) 0.4540(10) 0.0596(9) 0.224(12) Uiso 1.00 1 d .
C716 C 0.4190(9) 0.1488(8) 0.8045(7) 0.179(9) Uiso 1.00 1 d .
H1 H 0.1296 -0.0287 -0.2201 0.064 Uiso 1.00 1 c R
H2 H 0.1710 -0.0780 -0.1829 0.067 Uiso 1.00 1 c R
H3 H 0.2462 -0.0645 -0.1472 0.086 Uiso 1.00 1 c R
H4 H 0.3151 -0.0226 -0.1419 0.079 Uiso 1.00 1 c R
H5 H 0.3463 0.0367 -0.1574 0.075 Uiso 1.00 1 c R
H6 H 0.3378 0.1082 -0.1991 0.069 Uiso 1.00 1 c R
H7 H 0.2880 0.1491 -0.2384 0.066 Uiso 1.00 1 c R
H8 H 0.2127 0.1312 -0.2580 0.061 Uiso 1.00 1 c R
H9 H 0.0624 0.1773 -0.1845 0.058 Uiso 1.00 1 c R
H10 H 0.0411 0.2460 -0.1791 0.069 Uiso 1.00 1 c R
H11 H -0.0193 0.2720 -0.2174 0.055 Uiso 1.00 1 c R
H12 H -0.0856 0.2620 -0.2810 0.045 Uiso 1.00 1 c R
H13 H -0.1160 0.2205 -0.3338 0.067 Uiso 1.00 1 c R
H14 H -0.1237 0.1486 -0.3631 0.070 Uiso 1.00 1 c R
H15 H -0.0897 0.0909 -0.3664 0.067 Uiso 1.00 1 c R
H16 H -0.0320 0.0659 -0.3128 0.061 Uiso 1.00 1 c R
H17 H -0.0639 0.0807 -0.0541 0.069 Uiso 1.00 1 c R
H18 H -0.0533 0.1274 0.0016 0.084 Uiso 1.00 1 c R
H19 H -0.0499 0.0900 0.0580 0.076 Uiso 1.00 1 c R
H20 H -0.0313 0.0080 0.0896 0.087 Uiso 1.00 1 c R
H21 H -0.0413 -0.0497 0.0829 0.120 Uiso 1.00 1 c R
H22 H -0.0573 -0.1210 0.0390 0.138 Uiso 1.00 1 c R
H23 H -0.0717 -0.1433 -0.0260 0.122 Uiso 1.00 1 c R
H24 H -0.0704 -0.0977 -0.0720 0.121 Uiso 1.00 1 c R
H25 H -0.2537 0.0668 -0.1603 0.054 Uiso 1.00 1 c R
H26 H -0.2977 0.1211 -0.1902 0.074 Uiso 1.00 1 c R
H27 H -0.2964 0.1420 -0.2495 0.066 Uiso 1.00 1 c R
H28 H -0.2565 0.1377 -0.3006 0.054 Uiso 1.00 1 c R
H29 H -0.2013 0.1100 -0.3239 0.072 Uiso 1.00 1 c R
H30 H -0.1411 0.0571 -0.3138 0.078 Uiso 1.00 1 c R
H31 H -0.0968 0.0014 -0.2787 0.080 Uiso 1.00 1 c R
H32 H -0.1138 -0.0166 -0.2226 0.061 Uiso 1.00 1 c R
H33 H 0.7557 -0.0059 -0.3396 0.060 Uiso 1.00 1 c R
H34 H 0.8033 -0.0585 -0.3049 0.056 Uiso 1.00 1 c R
H35 H 0.7902 -0.0810 -0.2487 0.082 Uiso 1.00 1 c R
H36 H 0.7484 -0.0720 -0.1956 0.075 Uiso 1.00 1 c R
H37 H 0.6952 -0.0403 -0.1763 0.064 Uiso 1.00 1 c R
H38 H 0.6327 0.0152 -0.1863 0.060 Uiso 1.00 1 c R
H39 H 0.5974 0.0666 -0.2225 0.077 Uiso 1.00 1 c R
H40 H 0.6119 0.0848 -0.2806 0.071 Uiso 1.00 1 c R
H41 H 0.5689 -0.0336 -0.4473 0.062 Uiso 1.00 1 c R
H42 H 0.5502 -0.0556 -0.5074 0.079 Uiso 1.00 1 c R
H43 H 0.5389 -0.0149 -0.5616 0.077 Uiso 1.00 1 c R
H44 H 0.5366 0.0390 -0.5898 0.077 Uiso 1.00 1 c R
H45 H 0.5336 0.1220 -0.5839 0.089 Uiso 1.00 1 c R
H46 H 0.5596 0.1845 -0.5351 0.155 Uiso 1.00 1 c R
H47 H 0.5312 0.1911 -0.4855 0.215 Uiso 1.00 1 c R
H48 H 0.5867 0.1604 -0.4300 0.110 Uiso 1.00 1 c R
H49 H 0.4332 -0.1178 -0.3172 0.044 Uiso 1.00 1 c R
H50 H 0.4581 -0.1822 -0.3252 0.042 Uiso 1.00 1 c R
H51 H 0.5182 -0.2113 -0.2774 0.046 Uiso 1.00 1 c R
H52 H 0.5805 -0.2028 -0.2189 0.076 Uiso 1.00 1 c R
H53 H 0.6214 -0.1598 -0.1722 0.065 Uiso 1.00 1 c R
H54 H 0.6224 -0.0953 -0.1374 0.074 Uiso 1.00 1 c R
H55 H 0.5903 -0.0233 -0.1359 0.078 Uiso 1.00 1 c R
H56 H 0.5243 -0.0080 -0.1827 0.066 Uiso 1.00 1 c R
H57 H 0.2861 -0.0714 -0.2364 0.060 Uiso 1.00 1 c R
H58 H 0.2059 -0.0909 -0.2644 0.086 Uiso 1.00 1 c R
H59 H 0.1592 -0.0454 -0.3082 0.077 Uiso 1.00 1 c R
H60 H 0.1465 0.0177 -0.3418 0.067 Uiso 1.00 1 c R
H61 H 0.1790 0.0747 -0.3611 0.069 Uiso 1.00 1 c R
H62 H 0.2483 0.1250 -0.3513 0.069 Uiso 1.00 1 c R
H63 H 0.3215 0.1320 -0.3260 0.074 Uiso 1.00 1 c R
H64 H 0.3612 0.0894 -0.2760 0.064 Uiso 1.00 1 c R
H65 H 0.1384 0.1592 -0.2188 0.044 Uiso 1.00 1 c R
H66 H 0.1992 0.2848 -0.1699 0.063 Uiso 1.00 1 c R
H67 H 0.1813 0.3126 -0.2357 0.074 Uiso 1.00 1 c R
H68 H 0.1871 0.2810 -0.2651 0.074 Uiso 1.00 1 c R
H69 H 0.1394 0.2947 -0.2645 0.074 Uiso 1.00 1 c R
H70 H 0.2057 0.2105 -0.1023 0.091 Uiso 1.00 1 c R
H71 H 0.2369 0.2450 -0.1091 0.091 Uiso 1.00 1 c R
H72 H 0.1885 0.2550 -0.1073 0.091 Uiso 1.00 1 c R
H73 H 0.0429 0.0934 -0.3526 0.066 Uiso 1.00 1 c R
H74 H 0.0614 0.1079 -0.3854 0.066 Uiso 1.00 1 c R
H75 H 0.0907 0.0806 -0.3539 0.066 Uiso 1.00 1 c R
H76 H 0.0370 0.2722 -0.3367 0.065 Uiso 1.00 1 c R
H77 H 0.0151 0.2439 -0.3703 0.065 Uiso 1.00 1 c R
H78 H 0.0053 0.2373 -0.3318 0.065 Uiso 1.00 1 c R
H79 H 0.2117 0.1964 -0.3426 0.088 Uiso 1.00 1 c R
H80 H 0.1805 0.2165 -0.3782 0.088 Uiso 1.00 1 c R
H81 H 0.1975 0.2415 -0.3415 0.088 Uiso 1.00 1 c R
H82 H 0.0374 0.1736 -0.3713 0.075 Uiso 1.00 1 c R
H83 H 0.0293 0.1654 -0.3324 0.075 Uiso 1.00 1 c R
H84 H 0.0900 0.2261 -0.3776 0.063 Uiso 1.00 1 c R
H85 H 0.1109 0.2560 -0.3452 0.063 Uiso 1.00 1 c R
H86 H 0.1526 0.1388 -0.3404 0.059 Uiso 1.00 1 c R
H87 H 0.1190 0.1551 -0.3767 0.059 Uiso 1.00 1 c R
H88 H 0.0666 0.0302 -0.1541 0.054 Uiso 1.00 1 c R
H89 H 0.1061 0.0088 -0.1647 0.054 Uiso 1.00 1 c R
H90 H 0.1058 0.0116 -0.1230 0.054 Uiso 1.00 1 c R
H91 H 0.1478 0.1671 -0.0495 0.069 Uiso 1.00 1 c R
H92 H 0.0983 0.1557 -0.0694 0.069 Uiso 1.00 1 c R
H93 H 0.1295 0.1244 -0.0434 0.069 Uiso 1.00 1 c R
H94 H 0.2594 0.0611 -0.0785 0.064 Uiso 1.00 1 c R
H95 H 0.2670 0.0717 -0.1171 0.064 Uiso 1.00 1 c R
H96 H 0.2752 0.1043 -0.0857 0.064 Uiso 1.00 1 c R
H97 H 0.0815 0.1012 -0.1202 0.044 Uiso 1.00 1 c R
H98 H 0.1126 0.0733 -0.0903 0.044 Uiso 1.00 1 c R
H99 H 0.2104 0.1356 -0.0677 0.067 Uiso 1.00 1 c R
H100 H 0.1921 0.0933 -0.0604 0.067 Uiso 1.00 1 c R
H101 H 0.1818 0.0394 -0.1102 0.050 Uiso 1.00 1 c R
H102 H 0.1858 0.0513 -0.1497 0.050 Uiso 1.00 1 c R
H103 H -0.1563 0.0840 -0.0991 0.044 Uiso 1.00 1 c R
H104 H -0.1984 0.2036 -0.0518 0.069 Uiso 1.00 1 c R
H105 H -0.0495 0.0351 -0.1912 0.056 Uiso 1.00 1 c R
H106 H -0.0129 0.0674 -0.1908 0.056 Uiso 1.00 1 c R
H107 H -0.0090 0.0400 -0.1560 0.056 Uiso 1.00 1 c R
H108 H 0.0125 0.1772 -0.0861 0.069 Uiso 1.00 1 c R
H109 H 0.0145 0.1920 -0.1254 0.069 Uiso 1.00 1 c R
H110 H -0.0176 0.2130 -0.1056 0.069 Uiso 1.00 1 c R
H111 H -0.1439 0.1956 -0.2156 0.064 Uiso 1.00 1 c R
H112 H -0.1165 0.1739 -0.2393 0.064 Uiso 1.00 1 c R
H113 H -0.1590 0.1533 -0.2331 0.064 Uiso 1.00 1 c R
H114 H -0.1118 0.2214 -0.0875 0.073 Uiso 1.00 1 c R
H115 H -0.1517 0.2225 -0.1236 0.073 Uiso 1.00 1 c R
H116 H -0.1564 0.2427 -0.0870 0.073 Uiso 1.00 1 c R
H117 H -0.2193 0.1531 -0.0033 0.072 Uiso 1.00 1 c R
H118 H -0.2617 0.1584 -0.0369 0.072 Uiso 1.00 1 c R
H119 H -0.2439 0.1152 -0.0242 0.072 Uiso 1.00 1 c R
H120 H -0.0067 0.0987 -0.1146 0.061 Uiso 1.00 1 c R
H121 H 0.0013 0.1169 -0.1509 0.061 Uiso 1.00 1 c R
H122 H -0.0815 0.2034 -0.1612 0.064 Uiso 1.00 1 c R
H123 H -0.0485 0.1843 -0.1812 0.064 Uiso 1.00 1 c R
H124 H -0.0696 0.1136 -0.2111 0.051 Uiso 1.00 1 c R
H125 H -0.1113 0.0921 -0.2041 0.051 Uiso 1.00 1 c R
H126 H -0.2262 -0.0899 -0.0852 0.066 Uiso 1.00 1 c R
H127 H -0.2227 -0.0707 -0.1225 0.066 Uiso 1.00 1 c R
H128 H -0.1795 -0.0782 -0.0901 0.066 Uiso 1.00 1 c R
H129 H -0.2018 -0.0249 0.0294 0.075 Uiso 1.00 1 c R
H130 H -0.1574 -0.0021 0.0313 0.075 Uiso 1.00 1 c R
H131 H -0.1982 0.0214 0.0375 0.075 Uiso 1.00 1 c R
H132 H -0.3340 0.0488 -0.0661 0.074 Uiso 1.00 1 c R
H133 H -0.3376 0.0329 -0.1063 0.074 Uiso 1.00 1 c R
H134 H -0.3413 0.0028 -0.0750 0.074 Uiso 1.00 1 c R
H135 H -0.2102 -0.0495 -0.0306 0.059 Uiso 1.00 1 c R
H136 H -0.1662 -0.0295 -0.0343 0.059 Uiso 1.00 1 c R
H137 H -0.2696 -0.0134 -0.0213 0.059 Uiso 1.00 1 c R
H138 H -0.2658 0.0329 -0.0132 0.059 Uiso 1.00 1 c R
H139 H -0.2761 -0.0059 -0.1182 0.067 Uiso 1.00 1 c R
H140 H -0.2862 -0.0363 -0.0896 0.067 Uiso 1.00 1 c R
H141 H 0.6567 -0.0214 -0.3985 0.064 Uiso 1.00 1 c R
H142 H 0.6995 -0.1448 -0.4431 0.078 Uiso 1.00 1 c R
H143 H 0.7667 -0.0990 -0.4560 0.076 Uiso 1.00 1 c R
H144 H 0.7271 -0.0964 -0.4922 0.076 Uiso 1.00 1 c R
H145 H 0.7497 -0.0569 -0.4731 0.076 Uiso 1.00 1 c R
H146 H 0.6271 -0.1627 -0.3898 0.106 Uiso 1.00 1 c R
H147 H 0.6346 -0.1786 -0.4271 0.106 Uiso 1.00 1 c R
H148 H 0.6742 -0.1782 -0.3907 0.106 Uiso 1.00 1 c R
H149 H 0.7285 0.1351 -0.3784 0.070 Uiso 1.00 1 c R
H150 H 0.7307 0.1507 -0.4174 0.070 Uiso 1.00 1 c R
H151 H 0.6845 0.1423 -0.4100 0.070 Uiso 1.00 1 c R
H152 H 0.8413 0.0318 -0.3943 0.083 Uiso 1.00 1 c R
H153 H 0.8370 0.0121 -0.4331 0.083 Uiso 1.00 1 c R
H154 H 0.8405 0.0590 -0.4287 0.083 Uiso 1.00 1 c R
H155 H 0.6993 0.0823 -0.5339 0.065 Uiso 1.00 1 c R
H156 H 0.6952 0.0357 -0.5399 0.065 Uiso 1.00 1 c R
H157 H 0.6559 0.0599 -0.5319 0.065 Uiso 1.00 1 c R
H158 H 0.7803 0.0991 -0.4153 0.058 Uiso 1.00 1 c R
H159 H 0.7742 0.0716 -0.3830 0.058 Uiso 1.00 1 c R
H160 H 0.7735 0.0682 -0.4792 0.059 Uiso 1.00 1 c R
H161 H 0.7663 0.0218 -0.4854 0.059 Uiso 1.00 1 c R
H162 H 0.6619 0.0885 -0.4668 0.056 Uiso 1.00 1 c R
H163 H 0.7023 0.1132 -0.4724 0.056 Uiso 1.00 1 c R
H164 H 0.5487 0.0316 -0.3091 0.064 Uiso 1.00 1 c R
H165 H 0.5088 0.0264 -0.3448 0.064 Uiso 1.00 1 c R
H166 H 0.5104 0.0014 -0.3090 0.064 Uiso 1.00 1 c R
H167 H 0.6117 -0.1093 -0.2597 0.035 Uiso 1.00 1 c R
H168 H 0.6419 -0.1325 -0.2801 0.035 Uiso 1.00 1 c R
H169 H 0.6557 -0.0895 -0.2637 0.035 Uiso 1.00 1 c R
H170 H 0.4774 -0.1225 -0.3788 0.073 Uiso 1.00 1 c R
H171 H 0.4851 -0.1070 -0.4162 0.073 Uiso 1.00 1 c R
H172 H 0.5083 -0.1467 -0.3979 0.073 Uiso 1.00 1 c R
H173 H 0.6111 -0.0276 -0.2939 0.048 Uiso 1.00 1 c R
H174 H 0.5695 -0.0488 -0.2866 0.048 Uiso 1.00 1 c R
H175 H 0.5745 -0.1396 -0.3362 0.048 Uiso 1.00 1 c R
H176 H 0.5445 -0.1141 -0.3173 0.048 Uiso 1.00 1 c R
H177 H 0.4990 -0.0617 -0.3535 0.055 Uiso 1.00 1 c R
H178 H 0.5111 -0.0449 -0.3886 0.055 Uiso 1.00 1 c R
H179 H 0.3588 -0.0985 -0.2818 0.054 Uiso 1.00 1 c R
H180 H 0.3019 -0.2245 -0.3267 0.070 Uiso 1.00 1 c R
H181 H 0.2989 -0.2402 -0.2601 0.070 Uiso 1.00 1 c R
H182 H 0.3466 -0.2521 -0.2625 0.070 Uiso 1.00 1 c R
H183 H 0.3410 -0.2227 -0.2313 0.070 Uiso 1.00 1 c R
H184 H 0.2655 -0.1563 -0.3931 0.077 Uiso 1.00 1 c R
H185 H 0.3118 -0.1656 -0.4000 0.077 Uiso 1.00 1 c R
H186 H 0.2832 -0.2006 -0.3904 0.077 Uiso 1.00 1 c R
H187 H 0.4290 0.0292 -0.3453 0.057 Uiso 1.00 1 c R
H188 H 0.3909 0.0486 -0.3769 0.057 Uiso 1.00 1 c R
H189 H 0.3882 0.0492 -0.3357 0.057 Uiso 1.00 1 c R
H190 H 0.3535 -0.1068 -0.4501 0.062 Uiso 1.00 1 c R
H191 H 0.3721 -0.0649 -0.4579 0.062 Uiso 1.00 1 c R
H192 H 0.4027 -0.0949 -0.4300 0.062 Uiso 1.00 1 c R
H193 H 0.2359 -0.0106 -0.3800 0.068 Uiso 1.00 1 c R
H194 H 0.2415 0.0015 -0.4190 0.068 Uiso 1.00 1 c R
H195 H 0.2254 -0.0419 -0.4126 0.068 Uiso 1.00 1 c R
H196 H 0.3890 -0.0124 -0.4087 0.064 Uiso 1.00 1 c R
H197 H 0.4166 -0.0411 -0.3776 0.064 Uiso 1.00 1 c R
H198 H 0.3063 -0.0328 -0.4401 0.044 Uiso 1.00 1 c R
H199 H 0.2906 -0.0754 -0.4310 0.044 Uiso 1.00 1 c R
H200 H 0.3143 0.0107 -0.3497 0.048 Uiso 1.00 1 c R
H201 H 0.3170 0.0241 -0.3891 0.048 Uiso 1.00 1 c R
H202 H 0.4332 -0.0530 -0.1129 0.061 Uiso 1.00 1 c R
H203 H 0.4512 -0.0355 -0.1449 0.061 Uiso 1.00 1 c R
H204 H 0.4031 -0.0245 -0.1429 0.061 Uiso 1.00 1 c R
H205 H 0.4583 -0.2152 -0.1618 0.069 Uiso 1.00 1 c R
H206 H 0.4910 -0.1806 -0.1651 0.069 Uiso 1.00 1 c R
H207 H 0.4776 -0.1866 -0.1280 0.069 Uiso 1.00 1 c R
H208 H 0.2913 -0.1329 -0.1514 0.079 Uiso 1.00 1 c R
H209 H 0.3053 -0.1782 -0.1508 0.079 Uiso 1.00 1 c R
H210 H 0.3296 -0.1495 -0.1184 0.079 Uiso 1.00 1 c R
H211 H 0.4638 -0.1069 -0.1712 0.050 Uiso 1.00 1 c R
H212 H 0.4591 -0.1150 -0.1311 0.050 Uiso 1.00 1 c R
H213 H 0.3791 -0.1970 -0.1586 0.058 Uiso 1.00 1 c R
H214 H 0.3998 -0.1683 -0.1251 0.058 Uiso 1.00 1 c R
H215 H 0.3694 -0.0951 -0.1267 0.058 Uiso 1.00 1 c R
H216 H 0.3397 -0.0792 -0.1649 0.058 Uiso 1.00 1 c R
H217 H 0.0229 -0.0279 -0.2038 0.109 Uiso 1.00 1 c R
H218 H -0.0110 -0.0103 -0.2393 0.109 Uiso 1.00 1 c R
H219 H -0.0989 -0.1241 -0.1949 0.146 Uiso 1.00 1 c R
H220 H -0.1209 -0.0925 -0.2255 0.146 Uiso 1.00 1 c R
H221 H 0.0221 -0.1282 -0.2460 0.149 Uiso 1.00 1 c R
H222 H -0.0087 -0.0981 -0.1819 0.126 Uiso 1.00 1 c R
H223 H -0.0665 -0.1286 -0.2445 0.125 Uiso 1.00 1 c R
H224 H 0.5599 0.1905 -0.3145 0.066 Uiso 1.00 1 c R
H225 H 0.5487 0.1738 -0.3552 0.066 Uiso 1.00 1 c R
H226 H 0.5028 0.0836 -0.2433 0.081 Uiso 1.00 1 c R
H227 H 0.4833 0.0689 -0.2843 0.081 Uiso 1.00 1 c R
H228 H 0.4784 0.1951 -0.3191 0.072 Uiso 1.00 1 c R
H229 H 0.4324 0.1207 -0.3273 0.089 Uiso 1.00 1 c R
H230 H 0.4780 0.1468 -0.2589 0.083 Uiso 1.00 1 c R

loop_
_atom_site_aniso_label
_atom_site_aniso_U_11
_atom_site_aniso_U_22
_atom_site_aniso_U_33
_atom_site_aniso_U_12
_atom_site_aniso_U_13
_atom_site_aniso_U_23
CU11 0.0406(8) 0.0335(8) 0.0405(9) 0.0039(6) 0.0108(7) 0.0041(7)
CU12 0.0596(9) 0.0372(9) 0.0368(9) 0.0155(7) 0.0195(7) 0.0028(7)
CU13 0.0483(9) 0.0635(11) 0.0296(9) -0.0030(8) 0.0091(7) 0.0089(8)
CU14 0.0428(8) 0.0456(9) 0.0315(8) -0.0058(7) 0.0111(7) 0.0018(7)
CU21 0.0419(8) 0.0430(9) 0.0294(8) -0.0033(7) 0.0091(7) 0.0042(7)
CU22 0.0442(9) 0.0497(9) 0.0311(9) 0.0005(7) 0.0080(7) 0.0080(7)
CU23 0.0454(8) 0.0320(8) 0.0391(9) 0.0045(6) 0.0152(7) 0.0046(6)
CU24 0.0470(8) 0.0326(8) 0.0451(9) 0.0089(6) 0.0196(7) 0.0048(6)
P11 0.065(2) 0.031(2) 0.076(3) 0.006(2) -0.008(2) -0.012(2)
P12 0.073(2) 0.050(2) 0.049(2) 0.012(2) 0.016(2) 0.003(2)
P21 0.051(2) 0.050(2) 0.047(2) 0.004(2) 0.011(2) -0.003(2)
P22 0.057(2) 0.041(2) 0.058(2) -0.003(2) 0.016(2) -0.009(2)
O11 0.044(4) 0.051(5) 0.040(5) 0.006(4) 0.030(4) 0.006(4)
O12 0.072(5) 0.045(4) 0.032(4) 0.022(4) 0.023(4) 0.013(3)
O13 0.062(5) 0.039(4) 0.028(4) 0.023(4) 0.021(4) 0.008(3)
O14 0.065(5) 0.051(5) 0.068(5) 0.007(4) 0.042(4) 0.013(4)
O15 0.044(5) 0.040(5) 0.032(4) 0.015(4) 0.013(3) 0.006(3)
O16 0.043(5) 0.045(5) 0.037(5) 0.015(4) 0.005(4) 0.006(4)
O17 0.042(4) 0.029(4) 0.027(4) 0.009(3) 0.005(3) 0.003(3)
O18 0.049(5) 0.046(5) 0.048(6) 0.007(4) 0.016(4) -0.002(4)
O21 0.044(4) 0.069(6) 0.042(5) -0.009(4) 0.007(4) 0.009(5)
O22 0.027(4) 0.055(5) 0.034(5) 0.003(4) 0.012(3) 0.001(4)
O23 0.062(6) 0.127(8) 0.028(5) -0.059(5) -0.003(4) 0.001(5)
O24 0.057(5) 0.033(4) 0.042(4) -0.004(3) 0.001(4) 0.003(3)
O25 0.056(5) 0.061(6) 0.023(4) -0.008(4) 0.014(4) 0.013(4)
O26 0.055(5) 0.059(6) 0.028(5) 0.007(4) 0.019(4) 0.003(4)
O27 0.049(4) 0.073(5) 0.023(4) -0.014(4) 0.006(3) 0.010(4)
O28 0.069(6) 0.055(5) 0.050(5) -0.002(4) 0.015(4) -0.003(4)
O31 0.040(4) 0.047(4) 0.038(4) -0.012(3) 0.008(3) 0.013(4)
O32 0.033(4) 0.041(4) 0.056(5) -0.004(3) 0.013(4) -0.008(4)
O33 0.031(4) 0.075(6) 0.038(4) -0.002(4) 0.005(3) 0.004(4)
O34 0.051(6) 0.053(6) 0.062(6) -0.024(5) 0.007(5) -0.015(5)
O35 0.042(5) 0.048(5) 0.037(5) -0.015(4) 0.002(4) 0.011(4)
O36 0.035(5) 0.058(5) 0.028(4) 0.005(4) 0.005(4) 0.015(4)
O37 0.036(4) 0.065(5) 0.052(5) -0.011(3) 0.016(4) 0.003(4)
O38 0.063(5) 0.056(5) 0.047(6) -0.010(4) 0.018(5) -0.002(4)
O41 0.046(5) 0.043(5) 0.048(5) -0.005(4) 0.019(4) 0.009(4)
O42 0.061(5) 0.034(4) 0.037(4) 0.000(3) 0.032(4) -0.002(3)
O43 0.066(6) 0.049(5) 0.066(7) 0.024(4) 0.029(5) 0.003(5)
O44 0.051(5) 0.041(4) 0.052(5) 0.004(4) 0.023(4) 0.003(4)
O45 0.042(4) 0.029(3) 0.041(4) 0.008(3) 0.012(3) 0.008(3)
O46 0.037(4) 0.043(4) 0.055(5) 0.004(3) 0.016(4) 0.011(4)
O47 0.044(4) 0.039(4) 0.054(5) 0.002(3) 0.025(4) 0.003(4)
O48 0.054(5) 0.042(4) 0.065(6) 0.008(3) 0.018(4) 0.004(4)
O101 0.052(5) 0.033(4) 0.048(5) -0.002(3) 0.002(4) 0.002(3)
O102 0.072(6) 0.044(5) 0.061(7) 0.011(4) 0.016(5) -0.004(4)
O103 0.128(8) 0.094(7) 0.064(5) 0.040(6) -0.015(5) -0.034(5)
O104 0.052(6) 0.036(5) 0.127(11) -0.004(4) -0.002(6) 0.011(6)
O105 0.057(5) 0.055(5) 0.051(5) 0.011(4) 0.025(4) 0.023(4)
O106 0.060(5) 0.042(5) 0.049(6) 0.013(4) 0.001(4) 0.002(4)
O107 0.093(7) 0.042(5) 0.092(6) 0.022(4) 0.004(5) 0.017(4)
O108 0.129(10) 0.097(9) 0.061(8) 0.055(8) 0.043(7) 0.001(7)
O109 0.143(8) 0.116(9) 0.111(8) -0.019(7) 0.055(7) -0.027(7)
O110 0.31(2) 0.083(9) 0.146(13) -0.013(11) 0.06(1) 0.034(8)
O111 0.30(1) 0.051(5) 0.252(13) 0.037(7) 0.168(12) 0.029(7)
O112 0.122(9) 0.106(7) 0.194(13) -0.029(7) 0.110(9) -0.021(8)
O201 0.053(5) 0.058(5) 0.043(5) -0.013(4) 0.018(4) 0.001(4)
O202 0.054(5) 0.074(7) 0.039(6) 0.011(5) 0.004(4) -0.013(5)
O203 0.072(5) 0.051(5) 0.069(6) -0.006(4) 0.012(4) 0.008(4)
O204 0.082(5) 0.072(5) 0.046(4) 0.026(4) 0.010(4) -0.009(4)
O205 0.071(5) 0.041(5) 0.093(7) 0.002(4) 0.043(5) -0.005(5)
O206 0.058(5) 0.043(5) 0.044(4) 0.001(4) 0.026(4) -0.008(4)
O207 0.061(5) 0.135(8) 0.086(6) -0.033(5) 0.022(5) -0.061(6)
O208 0.065(6) 0.035(5) 0.161(10) 0.005(4) 0.059(6) 0.018(5)
O209 0.076(5) 0.065(4) 0.084(5) 0.001(4) 0.017(4) -0.033(4)
O210 0.087(6) 0.069(5) 0.106(6) 0.002(4) 0.017(5) 0.009(4)
O211 0.090(6) 0.074(5) 0.198(12) 0.025(5) 0.078(7) 0.015(6)
O212 0.047(4) 0.070(4) 0.060(4) -0.006(3) 0.012(3) 0.023(3)
N11 0.048(6) 0.030(5) 0.043(7) 0.010(5) 0.010(5) 0.016(5)
N12 0.028(5) 0.033(5) 0.043(5) -0.003(4) -0.009(4) -0.003(4)
N21 0.053(7) 0.039(6) 0.060(7) 0.023(5) 0.018(5) 0.009(5)
N22 0.057(6) 0.041(5) 0.042(6) 0.016(4) 0.022(5) -0.004(4)
N31 0.056(6) 0.072(7) 0.032(6) -0.039(5) 0.010(5) 0.005(5)
N32 0.062(8) 0.073(8) 0.088(9) 0.015(6) 0.030(7) 0.022(7)
N41 0.034(6) 0.056(6) 0.040(6) -0.006(5) 0.005(5) 0.008(5)
N42 0.041(6) 0.057(6) 0.035(6) -0.010(5) 0.012(5) 0.003(5)
N51 0.038(5) 0.038(6) 0.025(5) -0.017(4) 0.005(4) -0.006(4)
N52 0.047(5) 0.054(6) 0.041(6) -0.010(5) 0.009(5) -0.016(5)
N61 0.034(5) 0.082(7) 0.026(5) 0.007(4) 0.005(4) 0.001(5)
N62 0.085(7) 0.056(7) 0.024(6) 0.006(6) 0.006(5) 0.003(5)
N71 0.033(5) 0.039(5) 0.041(5) 0.005(4) 0.022(4) 0.002(4)
N72 0.078(7) 0.036(5) 0.043(6) -0.004(5) 0.045(5) 0.002(4)
N81 0.042(5) 0.035(5) 0.045(6) 0.007(4) 0.019(4) -0.001(4)
N82 0.074(7) 0.028(5) 0.050(6) 0.005(5) 0.040(5) -0.002(4)
N101 0.061(6) 0.039(6) 0.049(6) 0.014(5) 0.032(5) 0.021(5)
N102 0.050(6) 0.029(4) 0.027(6) 0.013(4) 0.009(5) -0.002(4)
N201 0.041(6) 0.042(5) 0.036(6) -0.012(4) 0.013(5) -0.006(4)
N202 0.031(4) 0.043(5) 0.036(5) -0.012(4) 0.013(4) -0.020(4)
N301 0.044(6) 0.052(6) 0.043(6) -0.009(5) 0.005(5) 0.014(5)
N302 0.051(6) 0.044(6) 0.027(5) -0.008(4) 0.017(4) 0.014(4)
N401 0.043(6) 0.032(5) 0.033(6) 0.003(4) 0.013(5) -0.001(4)
N402 0.046(6) 0.039(5) 0.040(5) 0.005(4) 0.015(5) 0.005(4)

loop_
_atom_type_symbol
_atom_type_description
_atom_type_scat_dispersion_real
_atom_type_scat_dispersion_imag
_atom_type_scat_source
C C 0.003 0.002
;
International Tables for Crystallography
(1992, Vol. C, Tables 4.2.6.8 and 6.1.1.4)
;
H H 0.000 0.000
;
International Tables for Crystallography
(1992, Vol. C, Table 6.1.1.4)
;
Cu Cu 0.320 1.265
;
International Tables for Crystallography
(1992, Vol. C, Tables 4.2.6.8 and 6.1.1.4)
;
N N 0.006 0.003
;
International Tables for Crystallography
(1992, Vol. C, Tables 4.2.6.8 and 6.1.1.4)
;
O O 0.011 0.006
;
International Tables for Crystallography
(1992, Vol. C, Tables 4.2.6.8 and 6.1.1.4)
;
P P 0.102 0.094
;
International Tables for Crystallography
(1992, Vol. C, Tables 4.2.6.8 and 6.1.1.4)
;

loop_
_geom_angle_atom_site_label_1
_geom_angle_atom_site_label_2
_geom_angle_atom_site_label_3
_geom_angle
O15 CU11 O11 111.6(3)
O101 CU11 O11 100.0(3)
N11 CU11 O11 91.9(4)
N12 CU11 O11 89.7(3)
CU11 O11 C101 147.7(7)
O101 CU11 O15 95.2(3)
N11 CU11 O15 88.7(4)
N12 CU11 O15 156.2(4)
CU11 O15 C113 121.9(8)
N11 CU11 O101 165.0(4)
N12 CU11 O101 91.0(3)
CU11 O101 P11 145.8(6)
N12 CU11 N11 79.9(4)
CU11 N11 C1 126.3(8)
CU11 N11 C12 111.9(7)
CU11 N12 C11 116.2(7)
CU11 N12 C10 125.2(7)
O16 CU12 O12 102.7(3)
O102 CU12 O12 95.2(3)
N21 CU12 O12 166.6(4)
N22 CU12 O12 90.2(4)
CU12 O12 C101 131.3(8)
O102 CU12 O16 102.0(4)
N21 CU12 O16 87.3(4)
N22 CU12 O16 94.0(4)
CU12 O16 C113 149.3(7)
N21 CU12 O102 91.4(4)
N22 CU12 O102 161.6(4)
CU12 O102 P11 143.1(6)
N22 CU12 N21 80.1(4)
CU12 N21 C13 124.7(7)
CU12 N21 C24 113.6(8)
CU12 N22 C23 113.0(7)
CU12 N22 C22 128.6(7)
O25 CU13 O21 108.3(3)
O105 CU13 O21 94.7(4)
N31 CU13 O21 92.0(4)
N32 CU13 O21 157.4(4)
CU13 O21 C201 126.4(8)
O105 CU13 O25 101.4(3)
N31 CU13 O25 88.6(4)
N32 CU13 O25 91.8(4)
CU13 O25 C213 149.6(8)
N31 CU13 O105 165.6(4)
N32 CU13 O105 91.0(4)
CU13 O105 P12 137.5(6)
N32 CU13 N31 78.2(5)
CU13 N31 C25 126.6(9)
CU13 N31 C36 122.9(9)
CU13 N32 C35 110.9(9)
CU13 N32 C34 128(1)
O26 CU14 O22 102.9(3)
O106 CU14 O22 107.0(3)
N41 CU14 O22 93.2(3)
N42 CU14 O22 85.5(3)
CU14 O22 C201 149.1(8)
O106 CU14 O26 93.7(4)
N41 CU14 O26 89.5(4)
N42 CU14 O26 168.3(3)
CU14 O26 C213 127.4(7)
N41 CU14 O106 158.2(3)
N42 CU14 O106 91.4(4)
CU14 O106 P12 141.5(5)
N42 CU14 N41 82.0(4)
CU14 N41 C37 127.4(9)
CU14 N41 C48 113.1(8)
CU14 N42 C47 111.4(9)
CU14 N42 C46 129.4(8)
O35 CU21 O31 102.4(3)
O201 CU21 O31 94.1(4)
N51 CU21 O31 90.3(4)
N52 CU21 O31 167.4(3)
CU21 O31 C313 123.3(8)
O201 CU21 O35 110.5(3)
N51 CU21 O35 91.6(3)
N52 CU21 O35 85.9(3)
CU21 O35 C301 143.5(7)
N51 CU21 O201 155.8(3)
N52 CU21 O201 91.7(4)
CU21 O201 P21 139.9(5)
N52 CU21 N51 79.9(4)
CU21 N51 C49 128.7(7)
CU21 N51 C60 113.5(7)
CU21 N52 C59 112.6(8)
CU21 N52 C58 127.2(8)
O36 CU22 O32 109.8(3)
O202 CU22 O32 99.3(3)
N61 CU22 O32 89.3(3)
N62 CU22 O32 92.6(4)
CU22 O32 C313 151.8(9)
O202 CU22 O36 94.0(4)
N61 CU22 O36 87.2(4)
N62 CU22 O36 155.3(4)
CU22 O36 C301 126.0(7)
N61 CU22 O202 170.2(3)
N62 CU22 O202 92.4(4)
CU22 O202 P21 137.1(6)
N62 CU22 N61 82.7(4)
CU22 N61 C61 128.2(7)
CU22 N61 C72 104.1(7)
CU22 N62 C71 112.9(9)
CU22 N62 C70 129(1)
O45 CU23 O41 109.3(3)
O205 CU23 O41 94.9(4)
N71 CU23 O41 91.3(3)
N72 CU23 O41 158.5(4)
CU23 O41 C401 127.5(8)
O205 CU23 O45 98.2(4)
N71 CU23 O45 92.2(3)
N72 CU23 O45 91.0(4)
CU23 O45 C413 148.5(6)
N71 CU23 O205 165.3(4)
N72 CU23 O205 88.7(4)
CU23 O205 P22 149.1(7)
N72 CU23 N71 80.8(4)
CU23 N71 C73 127.4(7)
CU23 N71 C84 116.4(7)
CU23 N72 C83 108.9(7)
CU23 N72 C82 133.1(9)
O46 CU24 O42 101.4(3)
O206 CU24 O42 105.7(3)
N81 CU24 O42 94.2(3)
N82 CU24 O42 89.1(4)
CU24 O42 C401 151.8(7)
O206 CU24 O46 95.1(3)
N81 CU24 O46 88.3(3)
N82 CU24 O46 165.5(4)
CU24 O46 C413 130.2(8)
N81 CU24 O206 158.7(4)
N82 CU24 O206 91.7(3)
CU24 O206 P22 135.2(5)
N82 CU24 N81 80.7(4)
CU24 N81 C85 129.6(7)
CU24 N81 C96 114.7(7)
CU24 N82 C95 111.2(7)
CU24 N82 C94 131.4(8)
O102 P11 O101 114.6(5)
O103 P11 O101 110.9(6)
O104 P11 O101 102.1(6)
O103 P11 O102 118.9(7)
O104 P11 O102 102.8(5)
O104 P11 O103 105.2(6)
P11 O104 C501 121.0(8)
O106 P12 O105 116.2(5)
O107 P12 O105 113.2(5)
O108 P12 O105 100.6(6)
O107 P12 O106 112.3(6)
O108 P12 O106 106.0(6)
O108 P12 O107 107.1(7)
P12 O108 C506 129(1)
O202 P21 O201 113.5(5)
O203 P21 O201 113.5(5)
O204 P21 O201 102.3(5)
O203 P21 O202 114.5(5)
O204 P21 O202 106.0(5)
O204 P21 O203 105.6(6)
P21 O204 C601 117.0(6)
O206 P22 O205 117.3(5)
O207 P22 O205 114.0(6)
O208 P22 O205 103.9(6)
O207 P22 O206 108.1(5)
O208 P22 O206 105.0(5)
O208 P22 O207 107.6(6)
P22 O208 C606 114.8(8)
O11 C101 O12 122(1)
O11 C101 C107 119.9(9)
O12 C101 C107 117(1)
O13 C102 N101 119(1)
O13 C102 C109 123(1)
O14 C103 N101 114(1)
O14 C103 C111 123(1)
O15 C113 O16 127(1)
O15 C113 C119 116(1)
O16 C113 C119 115.1(9)
O17 C114 N102 121(1)
O17 C114 C121 119(1)
O18 C115 N102 118(1)
O18 C115 C123 123(1)
O21 C201 O22 126(1)
O21 C201 C207 115(1)
O22 C201 C207 117(1)
O23 C202 N201 117(1)
O23 C202 C209 125(1)
O24 C203 N201 113(1)
O24 C203 C211 125(1)
O25 C213 O26 121(1)
O25 C213 C219 123.6(9)
O26 C213 C219 114.7(9)
O27 C214 N202 114(1)
O27 C214 C221 127(1)
O28 C215 N202 126(1)
O28 C215 C223 123(1)
O31 C313 O32 130(1)
O31 C313 C319 116.9(9)
O32 C313 C319 111.9(9)
O33 C314 N302 113.6(9)
O33 C314 C321 122.2(9)
O34 C315 N302 123(1)
O34 C315 C323 118.8(9)
O35 C301 O36 124(1)
O35 C301 C307 119(1)
O36 C301 C307 116.2(9)
O37 C302 N301 123(1)
O37 C302 C309 122(1)
O38 C303 N301 120(1)
O38 C303 C311 122(1)
O41 C401 O42 120(1)
O41 C401 C407 116(1)
O42 C401 C407 122.5(9)
O43 C402 N402 119(1)
O43 C402 C409 125(1)
O44 C403 N402 118(1)
O44 C403 C411 122(1)
O45 C413 O46 126.9(9)
O45 C413 C419 118.7(8)
O46 C413 C419 114.2(9)
O47 C414 N401 118(1)
O47 C414 C421 122.9(9)
O48 C415 N401 124(1)
O48 C415 C423 119(1)
O104 C501 C502 110(1)
O108 C506 C505 117(1)
O109 C502 C501 109(1)
O109 C502 O112 106(1)
O109 C502 C503 103(1)
O110 C503 C502 113(1)
O110 C503 C504 110(1)
O111 C504 C505 117(1)
O111 C504 C503 107(1)
O112 C502 C501 104(1)
C505 O112 C502 109(1)
O112 C502 C503 111(1)
O112 C505 C506 112(1)
O112 C505 C504 101(1)
O204 C601 C602 105.7(7)
O208 C606 C605 109(1)
O209 C602 C601 112.4(8)
O209 C602 O212 114.0(7)
O209 C602 C603 106.4(6)
O210 C603 C602 111.2(8)
O210 C603 C604 111.9(8)
O211 C604 C605 118(1)
O211 C604 C603 113(1)
O212 C602 C601 109.0(6)
C605 O212 C602 110.5(6)
O212 C602 C603 100.9(7)
O212 C605 C606 106.2(9)
O212 C605 C604 107(1)
O729 C716 O739 128(2)
N11 C1 C2 119.6(9)
C12 N11 C1 121(1)
N11 C12 C4 121.9(9)
N11 C12 C11 116.6(9)
C11 N12 C10 118.1(9)
N12 C10 C9 118(1)
N12 C11 C12 115.1(8)
N12 C11 C7 128(1)
N21 C13 C14 116.8(9)
C24 N21 C13 121.7(9)
N21 C24 C16 121(1)
N21 C24 C23 118.4(9)
C23 N22 C22 118.2(9)
N22 C22 C21 123(1)
N22 C23 C24 114.5(9)
N22 C23 C19 123(1)
N31 C25 C26 138(1)
C36 N31 C25 110(1)
N31 C36 C28 140(1)
N31 C36 C35 112(1)
C35 N32 C34 120(1)
N32 C34 C33 114(1)
N32 C35 C36 114(1)
N32 C35 C31 112(1)
N41 C37 C38 122(1)
C48 N41 C37 119(1)
N41 C48 C40 122(1)
N41 C48 C47 115(1)
C47 N42 C46 118(1)
N42 C46 C45 119(1)
N42 C47 C48 118(1)
N42 C47 C43 122(1)
N51 C49 C50 121(1)
C60 N51 C49 117.8(9)
N51 C60 C52 122(1)
N51 C60 C59 117.6(9)
C59 N52 C58 119(1)
N52 C58 C57 124(1)
N52 C59 C60 116(1)
N52 C59 C55 122(1)
N61 C61 C62 107.4(9)
C72 N61 C61 127.4(9)
N61 C72 C64 103.3(9)
N61 C72 C71 120(1)
C71 N62 C70 117(1)
N62 C70 C69 123(1)
N62 C71 C72 118(1)
N62 C71 C67 130(1)
N71 C73 C74 123.0(9)
C84 N71 C73 115.8(9)
N71 C84 C76 124.1(9)
N71 C84 C83 116.8(9)
C83 N72 C82 117(1)
N72 C82 C81 125(1)
N72 C83 C84 116.7(9)
N72 C83 C79 118(1)
N81 C85 C86 122(1)
C96 N81 C85 115.7(9)
N81 C96 C88 122(1)
N81 C96 C95 115.3(9)
C95 N82 C94 116.9(9)
N82 C94 C93 123(1)
N82 C95 C96 117.6(9)
N82 C95 C91 123(1)
N101 C102 C109 116(1)
C126 N101 C102 117(1)
C103 N101 C102 121(1)
C126 N101 C103 120.8(9)
N101 C103 C111 122.1(9)
N101 C126 C125 122.4(9)
N101 C126 C127 119(1)
N102 C114 C121 118(1)
C130 N102 C114 117.1(9)
C115 N102 C114 124(1)
C130 N102 C115 117(1)
N102 C115 C123 117(1)
N102 C130 C125 121(1)
N102 C130 C129 116(1)
N201 C202 C209 117(1)
C226 N201 C202 117(1)
C203 N201 C202 121(1)
C226 N201 C203 121(1)
N201 C203 C211 121(1)
N201 C226 C225 120(1)
N201 C226 C227 119(1)
N202 C214 C221 116.8(9)
C230 N202 C214 121.3(8)
C215 N202 C214 128.1(9)
C230 N202 C215 110.5(8)
N202 C215 C223 110.5(9)
N202 C230 C225 118(1)
N202 C230 C229 115(1)
N301 C302 C309 114.3(9)
C330 N301 C302 114.8(9)
C303 N301 C302 127(1)
C330 N301 C303 116.7(9)
N301 C303 C311 116(1)
N301 C330 C325 116(1)
N301 C330 C329 118(1)
N302 C314 C321 124.2(9)
C326 N302 C314 123.8(9)
C315 N302 C314 122(1)
C326 N302 C315 112.3(8)
N302 C315 C323 116.8(8)
N302 C326 C325 120(1)
N302 C326 C327 120(1)
N401 C414 C421 118(1)
C426 N401 C414 116(1)
C415 N401 C414 128.1(9)
C426 N401 C415 114.5(8)
N401 C415 C423 115.5(8)
N401 C426 C425 118.0(9)
N401 C426 C427 116(1)
N402 C402 C409 115(1)
C430 N402 C402 116.7(9)
C403 N402 C402 125(1)
C430 N402 C403 116(1)
N402 C403 C411 117(1)
N402 C430 C425 118.3(9)
N402 C430 C429 118(1)
C1 C2 C3 122.1(9)
C2 C3 C4 120.3(9)
C3 C4 C12 114.1(8)
C3 C4 C5 126(1)
C12 C4 C5 118(1)
C4 C5 C6 123(1)
C4 C12 C11 121.2(8)
C5 C6 C7 122(1)
C6 C7 C11 117.8(9)
C6 C7 C8 128.8(9)
C11 C7 C8 112(1)
C7 C8 C9 119(1)
C7 C11 C12 116.0(9)
C8 C9 C10 122(1)
C13 C14 C15 124(1)
C14 C15 C16 118.0(9)
C15 C16 C24 117.4(9)
C15 C16 C17 126.4(9)
C24 C16 C17 116(1)
C16 C17 C18 123(1)
C16 C24 C23 119.8(9)
C17 C18 C19 120(1)
C18 C19 C23 117(1)
C18 C19 C20 123(1)
C23 C19 C20 118.9(9)
C19 C20 C21 118(1)
C19 C23 C24 121.3(9)
C20 C21 C22 117(1)
C25 C26 C27 105(1)
C26 C27 C28 119(1)
C27 C28 C36 104.4(9)
C27 C28 C29 129.9(8)
C36 C28 C29 125(1)
C28 C29 C30 125(1)
C28 C36 C35 105(1)
C29 C30 C31 125(1)
C30 C31 C35 104(1)
C30 C31 C32 126(1)
C35 C31 C32 126(1)
C31 C32 C33 111(1)
C31 C35 C36 132(1)
C32 C33 C34 116(1)
C37 C38 C39 120(1)
C38 C39 C40 119(1)
C39 C40 C48 115(1)
C39 C40 C41 128(1)
C48 C40 C41 116(1)
C40 C41 C42 123(1)
C40 C48 C47 122(1)
C41 C42 C43 125(1)
C42 C43 C47 112(1)
C42 C43 C44 125(1)
C47 C43 C44 120(1)
C43 C44 C45 117(1)
C43 C47 C48 119(1)
C44 C45 C46 120(1)
C49 C50 C51 119(1)
C50 C51 C52 120(1)
C51 C52 C60 118(1)
C51 C52 C53 125(1)
C60 C52 C53 116(1)
C52 C53 C54 120(1)
C52 C60 C59 119(1)
C53 C54 C55 120(1)
C54 C55 C59 121(1)
C54 C55 C56 125(1)
C59 C55 C56 113(1)
C55 C56 C57 121(1)
C55 C59 C60 121(1)
C56 C57 C58 119(1)
C61 C62 C63 130(1)
C62 C63 C64 118(1)
C63 C64 C72 130(1)
C63 C64 C65 121(1)
C72 C64 C65 105(1)
C64 C65 C66 121(1)
C64 C72 C71 135(1)
C65 C66 C67 115(1)
C66 C67 C71 130(1)
C66 C67 C68 118(1)
C71 C67 C68 108(1)
C67 C68 C69 123(1)
C67 C71 C72 110(1)
C68 C69 C70 98(1)
C73 C74 C75 118(1)
C74 C75 C76 117(1)
C75 C76 C84 120(1)
C75 C76 C77 121(1)
C84 C76 C77 118(1)
C76 C77 C78 118(1)
C76 C84 C83 118.9(9)
C77 C78 C79 119(1)
C78 C79 C83 119(1)
C78 C79 C80 118(1)
C83 C79 C80 121(1)
C79 C80 C81 116(1)
C79 C83 C84 124(1)
C80 C81 C82 119(1)
C85 C86 C87 124(1)
C86 C87 C88 119(1)
C87 C88 C96 115.7(9)
C87 C88 C89 128(1)
C96 C88 C89 116(1)
C88 C89 C90 122(1)
C88 C96 C95 122.2(9)
C89 C90 C91 121.4(9)
C90 C91 C95 118(1)
C90 C91 C92 124.7(9)
C95 C91 C92 116.5(9)
C91 C92 C93 121(1)
C91 C95 C96 119.1(9)
C92 C93 C94 118(1)
C101 C107 C108 112(1)
C101 C107 C104 104.9(9)
C101 C107 C112 112.5(8)
C102 C109 C108 111.7(9)
C102 C109 C105 106(1)
C102 C109 C110 109.1(9)
C103 C111 C106 106(1)
C103 C111 C112 108.3(9)
C103 C111 C110 108(1)
C104 C107 C108 108.5(8)
C104 C107 C112 106(1)
C105 C109 C108 110.2(8)
C105 C109 C110 110(1)
C106 C111 C112 111(1)
C106 C111 C110 112(1)
C107 C108 C109 117.7(9)
C112 C107 C108 111.2(9)
C107 C112 C111 115(1)
C108 C109 C110 108(1)
C109 C110 C111 110(1)
C110 C111 C112 109.9(8)
C113 C119 C124 113(1)
C113 C119 C116 100.9(8)
C113 C119 C120 112.7(9)
C114 C121 C117 110(1)
C114 C121 C122 104.9(9)
C114 C121 C120 111.4(9)
C115 C123 C124 113.9(9)
C115 C123 C118 107(1)
C115 C123 C122 106.4(9)
C116 C119 C124 111.4(9)
C116 C119 C120 108(1)
C117 C121 C122 108.0(9)
C117 C121 C120 110(1)
C118 C123 C124 109.8(9)
C118 C123 C122 107.2(8)
C124 C119 C120 109.2(9)
C119 C120 C121 117(1)
C119 C124 C123 117(1)
C120 C121 C122 111.2(9)
C121 C122 C123 108.6(8)
C122 C123 C124 111(1)
C130 C125 C126 120(1)
C125 C126 C127 117(1)
C125 C130 C129 121(1)
C126 C127 C128 119(1)
C126 C127 C131 116(1)
C127 C128 C129 120(1)
C131 C127 C128 124(1)
C128 C129 C130 120(1)
C128 C129 C132 116(1)
C132 C129 C130 122(1)
C201 C207 C212 110.7(9)
C201 C207 C204 105.3(9)
C201 C207 C208 109(1)
C202 C209 C205 101(1)
C202 C209 C210 105(1)
C202 C209 C208 110(1)
C203 C211 C212 111(1)
C203 C211 C206 107.5(9)
C203 C211 C210 106(1)
C204 C207 C212 113(1)
C204 C207 C208 113.2(9)
C205 C209 C210 107.5(9)
C205 C209 C208 115(1)
C206 C211 C212 111(1)
C206 C211 C210 108(1)
C212 C207 C208 105.1(9)
C207 C208 C209 119(1)
C207 C212 C211 120(1)
C208 C209 C210 114(1)
C209 C210 C211 108.8(9)
C210 C211 C212 111(1)
C213 C219 C220 110.3(9)
C213 C219 C216 102(1)
C213 C219 C224 116.6(9)
C214 C221 C220 110(1)
C214 C221 C217 107.3(9)
C214 C221 C222 114(1)
C215 C223 C218 103(1)
C215 C223 C222 113.1(9)
C215 C223 C224 107(1)
C216 C219 C220 106.7(9)
C216 C219 C224 111.0(9)
C217 C221 C220 110(1)
C217 C221 C222 108(1)
C218 C223 C222 115(1)
C218 C223 C224 105(1)
C219 C220 C221 118.4(9)
C224 C219 C220 109(1)
C219 C224 C223 113.3(9)
C220 C221 C222 105.8(9)
C221 C222 C223 110(1)
C222 C223 C224 110.7(9)
C230 C225 C226 117(1)
C225 C226 C227 119(1)
C225 C230 C229 125(1)
C226 C227 C228 119(1)
C226 C227 C231 123(1)
C227 C228 C229 120(1)
C231 C227 C228 117(1)
C228 C229 C230 116(1)
C228 C229 C232 116(1)
C232 C229 C230 127(1)
C301 C307 C308 113.9(9)
C301 C307 C304 102(1)
C301 C307 C312 116(1)
C302 C309 C308 112.9(9)
C302 C309 C305 109(1)
C302 C309 C310 110(1)
C303 C311 C306 113(1)
C303 C311 C310 113(1)
C303 C311 C312 108.6(9)
C304 C307 C308 102(1)
C304 C307 C312 103.8(9)
C305 C309 C308 106(1)
C305 C309 C310 111(1)
C306 C311 C310 113(1)
C306 C311 C312 101.5(9)
C307 C308 C309 111.0(9)
C312 C307 C308 114.4(9)
C307 C312 C311 113.5(8)
C308 C309 C310 106.0(9)
C309 C310 C311 111(1)
C310 C311 C312 104(1)
C313 C319 C324 113.6(9)
C313 C319 C316 103(1)
C313 C319 C320 110.1(9)
C314 C321 C322 105.8(9)
C314 C321 C320 111(1)
C314 C321 C317 112(1)
C315 C323 C324 113(1)
C315 C323 C318 109.7(9)
C315 C323 C322 103.1(8)
C316 C319 C324 111(1)
C316 C319 C320 106.9(9)
C317 C321 C322 105(1)
C317 C321 C320 111.6(9)
C318 C323 C324 106.3(9)
C318 C323 C322 112(1)
C324 C319 C320 111(1)
C319 C320 C321 119.0(9)
C319 C324 C323 115(1)
C320 C321 C322 108.3(9)
C321 C322 C323 109(1)
C322 C323 C324 111.9(8)
C330 C325 C326 118(1)
C325 C326 C327 118(1)
C325 C330 C329 125(1)
C326 C327 C328 116(1)
C326 C327 C331 117(1)
C327 C328 C329 126(1)
C331 C327 C328 125(1)
C328 C329 C330 115(1)
C328 C329 C332 123(1)
C332 C329 C330 121(1)
C401 C407 C412 109.8(9)
C401 C407 C404 104.5(8)
C401 C407 C408 116.6(9)
C402 C409 C405 107(1)
C402 C409 C410 115(1)
C402 C409 C408 106.9(8)
C403 C411 C412 108.5(8)
C403 C411 C406 108(1)
C403 C411 C410 109.7(9)
C404 C407 C412 105.8(8)
C404 C407 C408 109(1)
C405 C409 C410 110.8(9)
C405 C409 C408 108.8(9)
C406 C411 C412 110(1)
C406 C411 C410 113(1)
C412 C407 C408 110.2(8)
C407 C408 C409 115.2(9)
C407 C412 C411 116.0(9)
C408 C409 C410 107.5(9)
C409 C410 C411 111.3(9)
C410 C411 C412 106.2(9)
C413 C419 C420 111.4(9)
C413 C419 C416 101.2(8)
C413 C419 C424 113.3(7)
C414 C421 C420 109.7(9)
C414 C421 C422 107.0(8)
C414 C421 C417 111.3(9)
C415 C423 C418 113.4(8)
C415 C423 C422 109.5(8)
C415 C423 C424 110.2(8)
C416 C419 C420 109.7(8)
C416 C419 C424 110.3(9)
C417 C421 C420 111.2(8)
C417 C421 C422 108.1(9)
C418 C423 C422 109.4(8)
C418 C423 C424 106.0(9)
C419 C420 C421 117.6(8)
C424 C419 C420 110.5(9)
C419 C424 C423 116.1(9)
C420 C421 C422 109.4(9)
C421 C422 C423 110.5(8)
C422 C423 C424 108.2(7)
C430 C425 C426 116(1)
C425 C426 C427 125(1)
C425 C430 C429 122(1)
C426 C427 C428 114(1)
C426 C427 C431 126(1)
C427 C428 C429 125(1)
C431 C427 C428 118(1)
C428 C429 C430 114(1)
C428 C429 C432 122(1)
C432 C429 C430 122(1)
C501 C502 C503 121(1)
C502 C503 C504 97(1)
C503 C504 C505 97(1)
C504 C505 C506 111(1)
C601 C602 C603 113.6(7)
C602 C603 C604 100.2(8)
C603 C604 C605 102(1)
C604 C605 C606 120(1)

loop_
_geom_bond_atom_site_label_1
_geom_bond_atom_site_label_2
_geom_bond_distance
CU11 O11 2.140(9)
CU11 O15 2.000(7)
CU11 O101 1.890(7)
CU11 N11 2.06(1)
CU11 N12 2.089(8)
CU12 O12 1.954(7)
CU12 O16 2.213(9)
CU12 O102 1.896(8)
CU12 N21 2.07(1)
CU12 N22 1.98(1)
CU13 O21 1.967(9)
CU13 O25 2.176(8)
CU13 O105 1.984(8)
CU13 N31 1.98(1)
CU13 N32 2.06(1)
CU14 O22 2.214(7)
CU14 O26 1.961(9)
CU14 O106 1.920(8)
CU14 N41 2.036(9)
CU14 N42 2.04(1)
CU21 O31 1.953(8)
CU21 O35 2.218(7)
CU21 O201 1.915(8)
CU21 N51 1.997(9)
CU21 N52 2.07(1)
CU22 O32 2.187(8)
CU22 O36 1.965(8)
CU22 O202 1.892(9)
CU22 N61 2.08(1)
CU22 N62 2.05(1)
CU23 O41 1.930(8)
CU23 O45 2.203(8)
CU23 O205 1.907(9)
CU23 N71 1.983(9)
CU23 N72 2.054(9)
CU24 O42 2.209(8)
CU24 O46 1.952(8)
CU24 O206 1.943(7)
CU24 N81 2.042(9)
CU24 N82 2.055(9)
P11 O101 1.514(9)
P11 O102 1.48(1)
P11 O103 1.43(1)
P11 O104 1.60(1)
P12 O105 1.455(8)
P12 O106 1.494(9)
P12 O107 1.47(1)
P12 O108 1.59(2)
P21 O201 1.517(8)
P21 O202 1.565(9)
P21 O203 1.52(1)
P21 O204 1.62(1)
P22 O205 1.48(1)
P22 O206 1.500(9)
P22 O207 1.57(1)
P22 O208 1.65(1)
O11 C101 1.28(2)
O12 C101 1.30(1)
O13 C102 1.14(2)
O14 C103 1.28(1)
O15 C113 1.26(1)
O16 C113 1.26(2)
O17 C114 1.19(1)
O18 C115 1.21(2)
O21 C201 1.26(1)
O22 C201 1.22(1)
O23 C202 1.21(2)
O24 C203 1.27(1)
O25 C213 1.25(1)
O26 C213 1.30(1)
O27 C214 1.20(1)
O28 C215 1.10(1)
O31 C313 1.23(1)
O32 C313 1.21(1)
O33 C314 1.31(1)
O34 C315 1.25(1)
O35 C301 1.27(1)
O36 C301 1.29(1)
O37 C302 1.17(1)
O38 C303 1.19(1)
O41 C401 1.30(1)
O42 C401 1.21(1)
O43 C402 1.23(1)
O44 C403 1.20(2)
O45 C413 1.22(1)
O46 C413 1.26(1)
O47 C414 1.29(2)
O48 C415 1.19(1)
O103 P11 1.43(1)
O104 C501 1.56(2)
O107 P12 1.47(1)
O108 C506 1.33(2)
O109 C502 1.41(2)
O110 C503 1.56(3)
O111 C504 1.47(2)
O112 C502 1.40(2)
O112 C505 1.43(2)
O204 C601 1.41(1)
O208 C606 1.40(2)
O209 C602 1.40(1)
O210 C603 1.46(1)
O211 C604 1.38(2)
O212 C602 1.39(1)
O212 C605 1.44(1)
O701 C701 1.38(3)
O702 C704 1.50(3)
O703 C707 1.41(2)
O704 C708 1.54(2)
O705 C709 1.42(2)
O707 C712 1.40(3)
O708 C705 1.42(2)
O709 O740 1.50(5)
O711 C715 1.49(4)
O712 C703 1.29(5)
O714 C706 1.56(2)
O715 C710 1.46(3)
O720 C713 1.38(2)
O721 C702 1.59(4)
O727 C711 1.35(3)
O729 C716 1.75(3)
O739 C716 1.43(3)
N11 C1 1.27(1)
N11 C12 1.40(1)
N12 C10 1.31(1)
N12 C11 1.28(1)
N21 C13 1.37(1)
N21 C24 1.27(1)
N22 C22 1.30(2)
N22 C23 1.41(1)
N31 C25 1.20(2)
N31 C36 1.25(2)
N32 C34 1.40(2)
N32 C35 1.45(2)
N41 C37 1.22(2)
N41 C48 1.36(2)
N42 C46 1.30(2)
N42 C47 1.36(2)
N51 C49 1.42(2)
N51 C60 1.39(1)
N52 C58 1.34(2)
N52 C59 1.36(1)
N61 C61 1.37(1)
N61 C72 1.49(2)
N62 C70 1.19(2)
N62 C71 1.29(2)
N71 C73 1.38(1)
N71 C84 1.32(1)
N72 C82 1.30(2)
N72 C83 1.46(2)
N81 C85 1.36(1)
N81 C96 1.35(1)
N82 C94 1.29(2)
N82 C95 1.39(1)
N101 C102 1.45(1)
N101 C103 1.38(2)
N101 C126 1.43(1)
N102 C114 1.39(2)
N102 C115 1.42(2)
N102 C130 1.46(2)
N201 C202 1.45(2)
N201 C203 1.42(2)
N201 C226 1.42(2)
N202 C214 1.45(1)
N202 C215 1.43(1)
N202 C230 1.48(2)
N301 C302 1.40(1)
N301 C303 1.40(1)
N301 C330 1.49(2)
N302 C314 1.38(1)
N302 C315 1.40(1)
N302 C326 1.42(2)
N401 C414 1.36(1)
N401 C415 1.38(2)
N401 C426 1.51(1)
N402 C402 1.40(2)
N402 C403 1.42(1)
N402 C430 1.47(1)
C1 C2 1.43(2)
C2 C3 1.29(1)
C3 C4 1.49(1)
C4 C5 1.39(1)
C4 C12 1.39(1)
C5 C6 1.25(2)
C6 C7 1.52(2)
C7 C8 1.43(2)
C7 C11 1.39(1)
C8 C9 1.29(2)
C9 C10 1.47(2)
C11 C12 1.49(1)
C13 C14 1.39(1)
C14 C15 1.30(1)
C15 C16 1.40(2)
C16 C17 1.44(2)
C16 C24 1.42(1)
C17 C18 1.30(2)
C18 C19 1.44(2)
C19 C20 1.46(2)
C19 C23 1.40(1)
C20 C21 1.43(2)
C21 C22 1.52(2)
C23 C24 1.41(2)
C25 C26 1.55(2)
C26 C25 1.55(2)
C26 C27 1.41(2)
C27 C26 1.41(2)
C27 C28 1.77(1)
C28 C29 1.52(1)
C28 C36 1.30(2)
C29 C30 0.93(2)
C30 C29 0.93(2)
C30 C31 1.62(3)
C31 C30 1.62(3)
C31 C32 1.33(2)
C31 C35 1.40(2)
C32 C33 1.40(3)
C33 C34 1.43(2)
C35 C36 1.45(2)
C37 C38 1.48(2)
C38 C39 1.30(2)
C39 C40 1.40(2)
C40 C41 1.41(2)
C40 C48 1.47(2)
C41 C42 1.28(2)
C42 C43 1.55(2)
C43 C44 1.26(2)
C43 C47 1.45(2)
C44 C45 1.44(1)
C45 C46 1.44(2)
C47 C48 1.45(2)
C49 C50 1.31(2)
C50 C51 1.43(2)
C51 C52 1.40(2)
C52 C53 1.56(2)
C52 C60 1.34(1)
C53 C54 1.26(2)
C54 C55 1.35(2)
C55 C56 1.57(2)
C55 C59 1.38(2)
C56 C57 1.28(1)
C57 C58 1.37(2)
C59 C60 1.36(2)
C61 C62 1.39(1)
C62 C63 1.35(2)
C63 C62 1.35(2)
C63 C64 0.98(2)
C64 C63 0.98(2)
C64 C65 1.44(2)
C64 C72 1.60(2)
C65 C66 1.65(2)
C66 C67 1.31(2)
C67 C68 1.37(3)
C67 C71 1.42(2)
C68 C69 1.54(3)
C69 C70 1.64(3)
C71 C72 1.33(2)
C73 C74 1.37(2)
C74 C75 1.44(2)
C75 C76 1.32(2)
C76 C77 1.52(2)
C76 C84 1.40(2)
C77 C78 1.43(2)
C78 C79 1.40(2)
C79 C80 1.40(2)
C79 C83 1.40(2)
C80 C81 1.41(2)
C81 C82 1.38(2)
C83 C84 1.36(1)
C85 C86 1.24(2)
C86 C87 1.29(2)
C87 C88 1.38(2)
C88 C87 1.38(2)
C88 C89 1.47(1)
C88 C96 1.38(1)
C89 C88 1.47(1)
C89 C90 1.34(2)
C90 C91 1.40(1)
C91 C92 1.39(2)
C91 C95 1.42(1)
C92 C93 1.35(2)
C93 C94 1.44(2)
C95 C96 1.43(2)
C96 C88 1.38(1)
C101 C107 1.49(2)
C102 C109 1.56(2)
C103 C111 1.52(2)
C104 C107 1.48(2)
C105 C109 1.49(1)
C106 C111 1.61(2)
C107 C108 1.51(1)
C107 C112 1.55(2)
C108 C109 1.55(2)
C109 C110 1.50(2)
C110 C111 1.53(2)
C111 C112 1.56(2)
C113 C119 1.58(2)
C114 O17 1.19(1)
C114 N102 1.39(2)
C114 C121 1.56(2)
C115 C123 1.52(2)
C116 C119 1.60(2)
C117 C121 1.50(2)
C118 C123 1.59(1)
C119 C120 1.58(2)
C119 C124 1.49(2)
C120 C121 1.46(2)
C121 C114 1.56(2)
C121 C122 1.57(1)
C122 C123 1.53(2)
C123 C124 1.48(2)
C125 C126 1.36(2)
C125 C130 1.37(2)
C126 C127 1.48(2)
C127 C128 1.36(2)
C127 C131 1.53(2)
C128 C129 1.36(2)
C129 C130 1.38(2)
C129 C132 1.56(2)
C201 C207 1.56(2)
C202 C209 1.54(2)
C203 C211 1.48(2)
C204 C207 1.56(2)
C205 C209 1.57(2)
C206 C211 1.53(2)
C207 C201 1.56(2)
C207 C204 1.56(2)
C207 C208 1.65(2)
C207 C212 1.57(1)
C208 C207 1.65(2)
C208 C209 1.40(2)
C209 C210 1.57(2)
C210 C211 1.50(2)
C211 C212 1.44(2)
C212 C207 1.57(1)
C213 C219 1.47(2)
C214 C221 1.44(2)
C215 O28 1.10(1)
C215 N202 1.43(1)
C215 C223 1.60(2)
C216 C219 1.54(2)
C217 C221 1.51(2)
C218 C223 1.53(2)
C219 C216 1.54(2)
C219 C220 1.58(2)
C219 C224 1.55(2)
C220 C221 1.51(2)
C221 C222 1.45(1)
C222 C223 1.55(2)
C223 C215 1.60(2)
C223 C224 1.55(2)
C225 C226 1.43(2)
C225 C230 1.35(2)
C226 C227 1.37(2)
C227 C228 1.36(2)
C227 C231 1.53(2)
C228 C229 1.47(2)
C229 C230 1.30(2)
C229 C232 1.48(2)
C301 O35 1.27(1)
C301 O36 1.29(1)
C301 C307 1.52(2)
C302 O37 1.17(1)
C302 N301 1.40(1)
C302 C309 1.55(2)
C303 C311 1.48(2)
C304 C307 1.56(2)
C305 C309 1.55(2)
C306 C311 1.53(2)
C307 C301 1.52(2)
C307 C308 1.50(1)
C307 C312 1.45(1)
C308 C309 1.65(2)
C309 C302 1.55(2)
C309 C310 1.53(2)
C310 C311 1.48(2)
C311 C312 1.66(2)
C313 C319 1.63(2)
C314 C321 1.44(2)
C315 C323 1.58(2)
C316 C319 1.54(2)
C317 C321 1.51(2)
C318 C323 1.56(2)
C319 C320 1.55(2)
C319 C324 1.47(2)
C320 C321 1.52(2)
C321 C322 1.52(2)
C322 C323 1.60(2)
C323 C324 1.56(2)
C325 C326 1.45(2)
C325 C330 1.35(2)
C326 C327 1.49(2)
C327 C328 1.33(2)
C327 C331 1.49(2)
C328 C329 1.41(2)
C329 C330 1.39(2)
C329 C332 1.46(2)
C401 C407 1.52(1)
C402 C409 1.49(2)
C403 C411 1.51(2)
C404 C407 1.50(1)
C405 C409 1.57(2)
C406 C411 1.48(2)
C407 C408 1.49(2)
C407 C412 1.57(1)
C408 C409 1.62(1)
C409 C410 1.47(2)
C410 C411 1.54(2)
C411 C412 1.59(1)
C413 C419 1.56(1)
C414 C421 1.49(2)
C415 C423 1.50(1)
C416 C419 1.57(1)
C417 C421 1.58(2)
C418 C423 1.50(2)
C419 C420 1.53(1)
C419 C424 1.53(2)
C420 C421 1.51(1)
C421 C422 1.55(2)
C422 C423 1.52(1)
C423 C424 1.56(1)
C425 C426 1.40(2)
C425 C430 1.39(2)
C426 C427 1.33(2)
C427 C428 1.38(2)
C427 C431 1.47(2)
C428 C429 1.44(2)
C429 C430 1.37(2)
C429 C432 1.51(2)
C501 O104 1.56(2)
C501 C502 1.49(2)
C502 C501 1.49(2)
C502 C503 1.46(3)
C503 C504 1.65(3)
C504 C505 1.53(2)
C505 C506 1.52(3)
C601 C602 1.51(1)
C602 C603 1.57(1)
C603 C604 1.55(2)
C604 C605 1.47(2)
C605 C606 1.47(2)
